data_7054827
loop_
_publ_author_name
'K\"uhling, Marcel'
'Wickleder, Claudia'
'Ferguson, Michael J.'
'Hrib, Cristian G.'
'McDonald, Robert'
'Suta, Markus'
'Hilfert, Liane'
'Takats, Josef'
'Edelmann, Frank T.'

_publ_section_title
;
 Investigation of the &#x201C;bent sandwich-like&#x201D; divalent
 lanthanide hydro-tris(pyrazolyl)borates Ln(TpiPr2)2(Ln = Sm, Eu, Tm, Yb)
;
_journal_issue 10
_journal_name_full 'New J. Chem.'
_journal_page_first 7617
_journal_paper_doi 10.1039/C5NJ00568J
_journal_volume 39
_journal_year 2015
_chemical_formula_sum 'C59 H104 B2 N12 Yb'
_chemical_formula_weight 1176.20
_chemical_name_systematic
; 
 ? 
;
_space_group_IT_number 2
_symmetry_cell_setting triclinic
_symmetry_space_group_name_Hall '-P 1'
_symmetry_space_group_name_H-M 'P -1'
_atom_sites_solution_hydrogens geom
_atom_sites_solution_primary direct
_atom_sites_solution_secondary difmap
_audit_creation_method SHELXL-97
_audit_update_record
;
2015-02-26 deposited with the CCDC.
2015-05-06 downloaded from the CCDC.
;
_cell_angle_alpha 83.2050(10)
_cell_angle_beta 74.7430(10)
_cell_angle_gamma 77.6100(10)
_cell_formula_units_Z 4
_cell_length_a 13.44670(10)
_cell_length_b 20.6731(2)
_cell_length_c 25.1841(2)
_cell_measurement_reflns_used 79913
_cell_measurement_temperature 100(2)
_cell_measurement_theta_max 29.1670
_cell_measurement_theta_min 2.4150
_cell_volume 6582.53(10)
_computing_cell_refinement
;
CrysAlisPro, Agilent Technologies,
Version 1.171.36.28 (release 01-02-2013 CrysAlis171 .NET)
(compiled Feb  1 2013,16:14:44)
;
_computing_data_collection
;
CrysAlisPro, Agilent Technologies,
Version 1.171.36.28 (release 01-02-2013 CrysAlis171 .NET)
(compiled Feb  1 2013,16:14:44)
;
_computing_data_reduction
;
CrysAlisPro, Agilent Technologies,
Version 1.171.36.28 (release 01-02-2013 CrysAlis171 .NET)
(compiled Feb  1 2013,16:14:44)
;
_computing_molecular_graphics 'Bruker XP'
_computing_publication_material SHELXL-97
_computing_structure_refinement 'SHELXL-97 (Sheldrick, 1997)'
_computing_structure_solution 'SHELXS-97 (Sheldrick, 1990)'
_diffrn_ambient_temperature 100(2)
_diffrn_detector_area_resol_mean 16.1419
_diffrn_measured_fraction_theta_full 0.941
_diffrn_measured_fraction_theta_max 0.941
_diffrn_measurement_device_type 'Xcalibur, Eos'
_diffrn_radiation_monochromator graphite
_diffrn_radiation_source 'Enhance (Mo) X-ray Source'
_diffrn_radiation_type 'Mo K\a'
_diffrn_radiation_wavelength 0.71073
_diffrn_reflns_av_R_equivalents 0.0705
_diffrn_reflns_av_sigmaI/netI 0.0430
_diffrn_reflns_limit_h_max 19
_diffrn_reflns_limit_h_min -19
_diffrn_reflns_limit_k_max 29
_diffrn_reflns_limit_k_min -29
_diffrn_reflns_limit_l_max 35
_diffrn_reflns_limit_l_min -36
_diffrn_reflns_number 488976
_diffrn_reflns_theta_full 30.91
_diffrn_reflns_theta_max 30.91
_diffrn_reflns_theta_min 2.24
_exptl_absorpt_coefficient_mu 1.464
_exptl_absorpt_correction_T_max 1.00000
_exptl_absorpt_correction_T_min 0.96182
_exptl_absorpt_correction_type multi-scan
_exptl_absorpt_process_details
;
CrysAlisPro, Agilent Technologies,
Version 1.171.36.28 (release 01-02-2013 CrysAlis171 .NET)
(compiled Feb  1 2013,16:14:44)
Empirical absorption correction using spherical harmonics,
 implemented in SCALE3 ABSPACK scaling algorithm.
;
_exptl_crystal_colour red
_exptl_crystal_density_diffrn 1.187
_exptl_crystal_density_method 'not measured'
_exptl_crystal_description prism
_exptl_crystal_F_000 2488
_exptl_crystal_size_max 0.42
_exptl_crystal_size_mid 0.38
_exptl_crystal_size_min 0.22
_refine_diff_density_max 0.989
_refine_diff_density_min -0.641
_refine_diff_density_rms 0.095
_refine_ls_extinction_method none
_refine_ls_goodness_of_fit_ref 1.028
_refine_ls_hydrogen_treatment mixed
_refine_ls_matrix_type full
_refine_ls_number_parameters 1345
_refine_ls_number_reflns 39188
_refine_ls_number_restraints 0
_refine_ls_restrained_S_all 1.028
_refine_ls_R_factor_all 0.0524
_refine_ls_R_factor_gt 0.0363
_refine_ls_shift/su_max 0.044
_refine_ls_shift/su_mean 0.000
_refine_ls_structure_factor_coef Fsqd
_refine_ls_weighting_details 'calc w=1/[\s^2^(Fo^2^)+(0.0202P)^2^+7.8777P] where P=(Fo^2^+2Fc^2^)/3'
_refine_ls_weighting_scheme calc
_refine_ls_wR_factor_gt 0.0640
_refine_ls_wR_factor_ref 0.0689
_reflns_number_gt 32776
_reflns_number_total 39188
_reflns_threshold_expression >2sigma(I)
_cod_data_source_file c5nj00568j2.cif
_cod_data_source_block magd113
_cod_depositor_comments 'Adding full bibliography for 7054827--7054829.cif.'
_cod_original_sg_symbol_H-M P-1
_cod_database_code 7054827

loop_
_symmetry_equiv_pos_as_xyz
'x, y, z'
'-x, -y, -z'

loop_
_atom_site_label
_atom_site_type_symbol
_atom_site_fract_x
_atom_site_fract_y
_atom_site_fract_z
_atom_site_U_iso_or_equiv
_atom_site_adp_type
_atom_site_occupancy
_atom_site_symmetry_multiplicity
_atom_site_calc_flag
_atom_site_refinement_flags
_atom_site_disorder_assembly
_atom_site_disorder_group
Yb1 Yb 0.792195(7) 0.735586(4) 0.592748(4) 0.01278(2) Uani 1 1 d . . .
N11 N 0.99002(13) 0.79098(9) 0.50275(7) 0.0155(4) Uani 1 1 d . . .
N12 N 0.98064(14) 0.74075(9) 0.54389(7) 0.0164(4) Uani 1 1 d . . .
N21 N 0.81156(14) 0.86439(9) 0.49819(7) 0.0153(4) Uani 1 1 d . . .
N22 N 0.76250(13) 0.85449(9) 0.55327(7) 0.0153(3) Uani 1 1 d . . .
N31 N 0.87523(14) 0.75225(9) 0.45276(7) 0.0156(4) Uani 1 1 d . . .
N32 N 0.82187(14) 0.71133(9) 0.49222(7) 0.0155(4) Uani 1 1 d . . .
N41 N 0.54858(14) 0.75552(9) 0.67656(7) 0.0169(4) Uani 1 1 d . . .
N42 N 0.59731(14) 0.75178(9) 0.62127(7) 0.0166(4) Uani 1 1 d . . .
N51 N 0.67582(14) 0.66726(9) 0.71760(7) 0.0155(4) Uani 1 1 d . . .
N52 N 0.75683(14) 0.64609(9) 0.67278(7) 0.0167(4) Uani 1 1 d . . .
N61 N 0.68758(14) 0.78866(9) 0.71863(7) 0.0151(4) Uani 1 1 d . . .
N62 N 0.78019(14) 0.78764(9) 0.67849(7) 0.0166(4) Uani 1 1 d . . .
C13 C 1.07315(17) 0.72485(11) 0.55747(9) 0.0188(4) Uani 1 1 d . . .
C14 C 1.14158(17) 0.76486(11) 0.52622(10) 0.0217(5) Uani 1 1 d . . .
H14 H 1.2115 0.7638 0.5282 0.026 Uiso 1 1 calc R . .
C15 C 1.08720(17) 0.80632(11) 0.49182(9) 0.0183(4) Uani 1 1 d . . .
C16 C 1.12241(18) 0.86006(12) 0.44979(10) 0.0233(5) Uani 1 1 d . . .
H16 H 1.1055 0.8536 0.4147 0.028 Uiso 1 1 calc R . .
C16A C 1.0649(2) 0.92891(12) 0.46806(11) 0.0288(5) Uani 1 1 d . . .
H16A H 1.0893 0.9627 0.4397 0.043 Uiso 1 1 calc R . .
H16B H 1.0793 0.9360 0.5029 0.043 Uiso 1 1 calc R . .
H16C H 0.9892 0.9322 0.4733 0.043 Uiso 1 1 calc R . .
C16B C 1.2409(2) 0.85506(14) 0.43834(14) 0.0415(8) Uani 1 1 d . . .
H16D H 1.2623 0.8904 0.4109 0.062 Uiso 1 1 calc R . .
H16E H 1.2768 0.8118 0.4242 0.062 Uiso 1 1 calc R . .
H16F H 1.2596 0.8598 0.4726 0.062 Uiso 1 1 calc R . .
C17 C 1.09483(18) 0.66700(11) 0.59752(10) 0.0233(5) Uani 1 1 d . . .
H17 H 1.0269 0.6613 0.6240 0.028 Uiso 1 1 calc R . .
C17A C 1.1393(3) 0.60489(13) 0.56632(13) 0.0418(7) Uani 1 1 d . . .
H17A H 1.1537 0.5669 0.5922 0.063 Uiso 1 1 calc R . .
H17B H 1.2047 0.6104 0.5392 0.063 Uiso 1 1 calc R . .
H17C H 1.0884 0.5972 0.5473 0.063 Uiso 1 1 calc R . .
C17B C 1.1702(3) 0.67736(16) 0.63022(14) 0.0492(9) Uani 1 1 d . . .
H17D H 1.1819 0.6387 0.6559 0.074 Uiso 1 1 calc R . .
H17E H 1.1399 0.7171 0.6510 0.074 Uiso 1 1 calc R . .
H17F H 1.2373 0.6830 0.6048 0.074 Uiso 1 1 calc R . .
C23 C 0.69280(16) 0.91082(10) 0.56704(9) 0.0158(4) Uani 1 1 d . . .
C24 C 0.69657(17) 0.95669(11) 0.52119(9) 0.0185(4) Uani 1 1 d . . .
H24 H 0.6556 1.0002 0.5199 0.022 Uiso 1 1 calc R . .
C25 C 0.77154(17) 0.92604(11) 0.47849(9) 0.0170(4) Uani 1 1 d . . .
C26 C 0.80133(18) 0.95088(11) 0.41884(9) 0.0217(5) Uani 1 1 d . . .
H26 H 0.8791 0.9374 0.4049 0.026 Uiso 1 1 calc R . .
C26A C 0.7483(2) 0.91870(14) 0.38483(10) 0.0318(6) Uani 1 1 d . . .
H26A H 0.7679 0.9350 0.3461 0.048 Uiso 1 1 calc R . .
H26B H 0.6719 0.9301 0.3988 0.048 Uiso 1 1 calc R . .
H26C H 0.7712 0.8704 0.3879 0.048 Uiso 1 1 calc R . .
C26B C 0.7725(2) 1.02646(12) 0.41202(11) 0.0287(5) Uani 1 1 d . . .
H26D H 0.7928 1.0410 0.3729 0.043 Uiso 1 1 calc R . .
H26E H 0.8096 1.0462 0.4327 0.043 Uiso 1 1 calc R . .
H26F H 0.6966 1.0407 0.4261 0.043 Uiso 1 1 calc R . .
C27 C 0.62245(17) 0.92196(11) 0.62372(9) 0.0197(4) Uani 1 1 d . . .
H27 H 0.6408 0.8826 0.6490 0.024 Uiso 1 1 calc R . .
C27A C 0.50696(19) 0.92987(13) 0.62349(11) 0.0290(5) Uani 1 1 d . . .
H27A H 0.4631 0.9368 0.6609 0.044 Uiso 1 1 calc R . .
H27B H 0.4957 0.8897 0.6106 0.044 Uiso 1 1 calc R . .
H27C H 0.4880 0.9682 0.5988 0.044 Uiso 1 1 calc R . .
C27B C 0.6388(2) 0.98382(13) 0.64572(11) 0.0308(6) Uani 1 1 d . . .
H27D H 0.5928 0.9902 0.6827 0.046 Uiso 1 1 calc R . .
H27E H 0.6219 1.0227 0.6211 0.046 Uiso 1 1 calc R . .
H27F H 0.7122 0.9781 0.6474 0.046 Uiso 1 1 calc R . .
C33 C 0.81850(16) 0.65951(10) 0.46614(9) 0.0162(4) Uani 1 1 d . . .
C34 C 0.86846(17) 0.66669(11) 0.41008(9) 0.0199(4) Uani 1 1 d . . .
H34 H 0.8761 0.6370 0.3826 0.024 Uiso 1 1 calc R . .
C35 C 0.90419(17) 0.72534(11) 0.40299(9) 0.0181(4) Uani 1 1 d . . .
C36 C 0.97033(18) 0.75430(12) 0.35148(9) 0.0224(5) Uani 1 1 d . . .
H36 H 0.9508 0.8038 0.3515 0.027 Uiso 1 1 calc R . .
C36A C 1.08652(19) 0.73362(13) 0.35177(11) 0.0320(6) Uani 1 1 d . . .
H36A H 1.1293 0.7527 0.3183 0.048 Uiso 1 1 calc R . .
H36B H 1.1066 0.6851 0.3530 0.048 Uiso 1 1 calc R . .
H36C H 1.0981 0.7498 0.3843 0.048 Uiso 1 1 calc R . .
C36B C 0.9505(2) 0.73311(15) 0.29933(10) 0.0355(6) Uani 1 1 d . . .
H36D H 0.9946 0.7527 0.2666 0.053 Uiso 1 1 calc R . .
H36E H 0.8764 0.7485 0.2992 0.053 Uiso 1 1 calc R . .
H36F H 0.9680 0.6846 0.2989 0.053 Uiso 1 1 calc R . .
C37 C 0.77363(18) 0.60104(11) 0.49603(9) 0.0206(5) Uani 1 1 d . . .
H37 H 0.7355 0.6125 0.5345 0.025 Uiso 1 1 calc R . .
C37A C 0.8637(2) 0.54203(12) 0.49845(11) 0.0284(5) Uani 1 1 d . . .
H37A H 0.8351 0.5037 0.5181 0.043 Uiso 1 1 calc R . .
H37B H 0.9110 0.5537 0.5179 0.043 Uiso 1 1 calc R . .
H37C H 0.9027 0.5310 0.4609 0.043 Uiso 1 1 calc R . .
C37B C 0.6970(2) 0.58226(13) 0.46787(11) 0.0303(6) Uani 1 1 d . . .
H37D H 0.6691 0.5441 0.4886 0.045 Uiso 1 1 calc R . .
H37E H 0.7337 0.5707 0.4301 0.045 Uiso 1 1 calc R . .
H37F H 0.6390 0.6200 0.4669 0.045 Uiso 1 1 calc R . .
C43 C 0.52084(17) 0.75929(12) 0.59480(9) 0.0204(5) Uani 1 1 d . . .
C44 C 0.42298(18) 0.76762(13) 0.63254(10) 0.0251(5) Uani 1 1 d . . .
H44 H 0.3563 0.7739 0.6245 0.030 Uiso 1 1 calc R . .
C45 C 0.44265(17) 0.76488(12) 0.68377(9) 0.0216(5) Uani 1 1 d . . .
C46 C 0.36275(19) 0.76746(15) 0.73843(10) 0.0327(6) Uani 1 1 d . . .
H46 H 0.3978 0.7726 0.7677 0.039 Uiso 1 1 calc R . .
C46A C 0.2733(2) 0.8274(2) 0.73718(13) 0.0613(11) Uani 1 1 d . . .
H46A H 0.2218 0.8289 0.7729 0.092 Uiso 1 1 calc R . .
H46B H 0.2391 0.8235 0.7081 0.092 Uiso 1 1 calc R . .
H46C H 0.3018 0.8683 0.7297 0.092 Uiso 1 1 calc R . .
C46B C 0.3206(3) 0.7035(2) 0.75194(12) 0.0515(9) Uani 1 1 d . . .
H46D H 0.2690 0.7057 0.7877 0.077 Uiso 1 1 calc R . .
H46E H 0.3786 0.6660 0.7536 0.077 Uiso 1 1 calc R . .
H46F H 0.2869 0.6974 0.7232 0.077 Uiso 1 1 calc R . .
C47 C 0.54405(18) 0.75798(14) 0.53311(9) 0.0263(5) Uani 1 1 d . . .
H47 H 0.6163 0.7313 0.5201 0.032 Uiso 1 1 calc R . .
C47A C 0.5420(3) 0.82702(18) 0.50456(12) 0.0559(10) Uani 1 1 d . . .
H47A H 0.5579 0.8240 0.4646 0.084 Uiso 1 1 calc R . .
H47B H 0.5947 0.8472 0.5135 0.084 Uiso 1 1 calc R . .
H47C H 0.4722 0.8544 0.5172 0.084 Uiso 1 1 calc R . .
C47B C 0.4675(2) 0.72410(14) 0.51683(11) 0.0324(6) Uani 1 1 d . . .
H47D H 0.4843 0.7234 0.4766 0.049 Uiso 1 1 calc R . .
H47E H 0.3957 0.7486 0.5301 0.049 Uiso 1 1 calc R . .
H47F H 0.4732 0.6785 0.5334 0.049 Uiso 1 1 calc R . .
C53 C 0.79239(17) 0.58216(11) 0.68535(9) 0.0190(4) Uani 1 1 d . . .
C54 C 0.73530(18) 0.56136(11) 0.73716(9) 0.0223(5) Uani 1 1 d . . .
H54 H 0.7452 0.5183 0.7553 0.027 Uiso 1 1 calc R . .
C55 C 0.66167(17) 0.61642(11) 0.75642(9) 0.0181(4) Uani 1 1 d . . .
C56 C 0.58103(18) 0.62289(12) 0.81066(9) 0.0212(5) Uani 1 1 d . . .
H56 H 0.5194 0.6574 0.8051 0.025 Uiso 1 1 calc R . .
C56A C 0.5434(2) 0.55734(13) 0.83013(11) 0.0312(6) Uani 1 1 d . . .
H56A H 0.4907 0.5624 0.8654 0.047 Uiso 1 1 calc R . .
H56B H 0.6031 0.5225 0.8349 0.047 Uiso 1 1 calc R . .
H56C H 0.5121 0.5451 0.8026 0.047 Uiso 1 1 calc R . .
C56B C 0.6242(2) 0.64531(14) 0.85395(11) 0.0320(6) Uani 1 1 d . . .
H56D H 0.5701 0.6494 0.8888 0.048 Uiso 1 1 calc R . .
H56E H 0.6445 0.6884 0.8415 0.048 Uiso 1 1 calc R . .
H56F H 0.6857 0.6126 0.8595 0.048 Uiso 1 1 calc R . .
C57 C 0.88349(18) 0.54059(11) 0.64815(10) 0.0212(5) Uani 1 1 d . . .
H57 H 0.9056 0.5673 0.6128 0.025 Uiso 1 1 calc R . .
C57A C 0.9763(2) 0.52050(13) 0.67515(11) 0.0317(6) Uani 1 1 d . . .
H57A H 1.0353 0.4936 0.6504 0.048 Uiso 1 1 calc R . .
H57B H 0.9554 0.4946 0.7100 0.048 Uiso 1 1 calc R . .
H57C H 0.9977 0.5604 0.6823 0.048 Uiso 1 1 calc R . .
C57B C 0.8525(2) 0.47810(13) 0.63538(11) 0.0327(6) Uani 1 1 d . . .
H57D H 0.9128 0.4518 0.6109 0.049 Uiso 1 1 calc R . .
H57E H 0.7943 0.4909 0.6173 0.049 Uiso 1 1 calc R . .
H57F H 0.8305 0.4516 0.6698 0.049 Uiso 1 1 calc R . .
C63 C 0.82845(18) 0.83163(11) 0.69130(9) 0.0188(4) Uani 1 1 d . . .
C64 C 0.76792(19) 0.86140(12) 0.73942(9) 0.0217(5) Uani 1 1 d . . .
H64 H 0.7844 0.8944 0.7572 0.026 Uiso 1 1 calc R . .
C65 C 0.67972(18) 0.83338(11) 0.75594(9) 0.0189(4) Uani 1 1 d . . .
C66 C 0.58828(19) 0.84775(12) 0.80508(9) 0.0234(5) Uani 1 1 d . . .
H66 H 0.5707 0.8045 0.8231 0.028 Uiso 1 1 calc R . .
C66A C 0.4919(2) 0.88845(13) 0.78727(11) 0.0345(6) Uani 1 1 d . . .
H66A H 0.4332 0.8971 0.8198 0.052 Uiso 1 1 calc R . .
H66B H 0.4726 0.8636 0.7619 0.052 Uiso 1 1 calc R . .
H66C H 0.5081 0.9307 0.7687 0.052 Uiso 1 1 calc R . .
C66B C 0.6162(2) 0.88387(14) 0.84732(10) 0.0372(7) Uani 1 1 d . . .
H66D H 0.5555 0.8924 0.8790 0.056 Uiso 1 1 calc R . .
H66E H 0.6350 0.9261 0.8302 0.056 Uiso 1 1 calc R . .
H66F H 0.6757 0.8562 0.8598 0.056 Uiso 1 1 calc R . .
C67 C 0.93431(18) 0.84251(12) 0.65720(10) 0.0230(5) Uani 1 1 d . . .
H67 H 0.9618 0.8073 0.6302 0.028 Uiso 1 1 calc R . .
C67A C 0.9298(2) 0.90949(15) 0.62470(14) 0.0426(7) Uani 1 1 d . . .
H67A H 1.0006 0.9138 0.6032 0.064 Uiso 1 1 calc R . .
H67B H 0.9022 0.9450 0.6503 0.064 Uiso 1 1 calc R . .
H67C H 0.8838 0.9128 0.5997 0.064 Uiso 1 1 calc R . .
C67B C 1.0111(2) 0.83524(18) 0.69341(13) 0.0427(7) Uani 1 1 d . . .
H67D H 1.0796 0.8423 0.6705 0.064 Uiso 1 1 calc R . .
H67E H 1.0186 0.7905 0.7117 0.064 Uiso 1 1 calc R . .
H67F H 0.9846 0.8682 0.7213 0.064 Uiso 1 1 calc R . .
B1 B 0.90667(18) 0.81403(12) 0.46835(10) 0.0158(5) Uani 1 1 d . . .
H1L H 0.9435(18) 0.8397(11) 0.4314(9) 0.012(6) Uiso 1 1 d . . .
B2 B 0.6132(2) 0.73964(13) 0.72127(10) 0.0176(5) Uani 1 1 d . . .
H2L H 0.5572(18) 0.7430(11) 0.7627(9) 0.012(6) Uiso 1 1 d . . .
Yb2 Yb 0.830875(7) 0.764262(4) 0.088321(4) 0.01262(2) Uani 1 1 d . . .
N11' N 0.89947(15) 0.83153(9) -0.04159(7) 0.0174(4) Uani 1 1 d . . .
N12' N 0.82657(14) 0.84824(9) 0.00716(8) 0.0182(4) Uani 1 1 d . . .
N21' N 0.91929(14) 0.70434(9) -0.03646(7) 0.0160(4) Uani 1 1 d . . .
N22' N 0.87640(14) 0.68047(9) 0.01642(7) 0.0155(4) Uani 1 1 d . . .
N31' N 1.05285(14) 0.75887(9) -0.01047(7) 0.0174(4) Uani 1 1 d . . .
N32' N 1.01686(14) 0.77878(9) 0.04276(7) 0.0157(4) Uani 1 1 d . . .
N41' N 0.77526(13) 0.65087(9) 0.18987(7) 0.0149(3) Uani 1 1 d . . .
N42' N 0.86534(13) 0.66986(9) 0.15689(7) 0.0150(3) Uani 1 1 d . . .
N51' N 0.68552(13) 0.76693(9) 0.21932(7) 0.0152(4) Uani 1 1 d . . .
N52' N 0.74631(14) 0.80726(9) 0.18336(7) 0.0160(4) Uani 1 1 d . . .
N61' N 0.60982(13) 0.71241(9) 0.15721(7) 0.0145(3) Uani 1 1 d . . .
N62' N 0.64693(13) 0.74507(9) 0.10705(7) 0.0152(4) Uani 1 1 d . . .
C13' C 0.78460(18) 0.91239(11) -0.00020(10) 0.0206(5) Uani 1 1 d . . .
C14' C 0.8275(2) 0.93713(12) -0.05336(10) 0.0269(5) Uani 1 1 d . . .
H14' H 0.8097 0.9808 -0.0692 0.032 Uiso 1 1 calc R . .
C15' C 0.9010(2) 0.88525(11) -0.07824(10) 0.0235(5) Uani 1 1 d . . .
C16' C 0.9807(2) 0.88718(13) -0.13265(10) 0.0330(6) Uani 1 1 d . . .
H16' H 0.9987 0.8423 -0.1476 0.040 Uiso 1 1 calc R . .
C17' C 0.70671(19) 0.95109(12) 0.04456(11) 0.0271(5) Uani 1 1 d . . .
H17' H 0.6958 0.9218 0.0793 0.033 Uiso 1 1 calc R . .
C18A C 1.0795(2) 0.90401(15) -0.12394(12) 0.0439(8) Uani 1 1 d . . .
H18A H 1.1316 0.9052 -0.1594 0.066 Uiso 1 1 calc R . .
H18B H 1.1083 0.8702 -0.0984 0.066 Uiso 1 1 calc R . .
H18C H 1.0625 0.9475 -0.1084 0.066 Uiso 1 1 calc R . .
C18B C 0.9358(3) 0.93800(15) -0.17404(12) 0.0515(9) Uani 1 1 d . . .
H18D H 0.9886 0.9386 -0.2093 0.077 Uiso 1 1 calc R . .
H18E H 0.9171 0.9822 -0.1596 0.077 Uiso 1 1 calc R . .
H18F H 0.8730 0.9257 -0.1796 0.077 Uiso 1 1 calc R . .
C19A C 0.7491(2) 1.01068(14) 0.05431(12) 0.0383(7) Uani 1 1 d . . .
H19A H 0.6980 1.0358 0.0837 0.057 Uiso 1 1 calc R . .
H19B H 0.7609 1.0394 0.0203 0.057 Uiso 1 1 calc R . .
H19C H 0.8155 0.9949 0.0651 0.057 Uiso 1 1 calc R . .
C19B C 0.6013(2) 0.97570(14) 0.02951(14) 0.0427(7) Uani 1 1 d . . .
H19D H 0.5517 1.0008 0.0594 0.064 Uiso 1 1 calc R . .
H19E H 0.5733 0.9376 0.0240 0.064 Uiso 1 1 calc R . .
H19F H 0.6113 1.0045 -0.0045 0.064 Uiso 1 1 calc R . .
C23' C 0.84734(16) 0.62428(10) 0.01115(9) 0.0159(4) Uani 1 1 d . . .
C24' C 0.87015(17) 0.61137(11) -0.04460(9) 0.0176(4) Uani 1 1 d . . .
H24' H 0.8569 0.5747 -0.0593 0.021 Uiso 1 1 calc R . .
C25' C 0.91561(17) 0.66271(11) -0.07366(9) 0.0174(4) Uani 1 1 d . . .
C26' C 0.95069(19) 0.67645(12) -0.13521(9) 0.0222(5) Uani 1 1 d . . .
H26' H 1.0201 0.6906 -0.1436 0.027 Uiso 1 1 calc R . .
C27' C 0.79877(17) 0.58171(11) 0.05970(9) 0.0181(4) Uani 1 1 d . . .
H27' H 0.7937 0.6029 0.0943 0.022 Uiso 1 1 calc R . .
C28A C 0.9650(2) 0.61407(13) -0.16548(10) 0.0332(6) Uani 1 1 d . . .
H28A H 0.9882 0.6242 -0.2053 0.050 Uiso 1 1 calc R . .
H28B H 0.8981 0.5988 -0.1572 0.050 Uiso 1 1 calc R . .
H28C H 1.0179 0.5792 -0.1534 0.050 Uiso 1 1 calc R . .
C28B C 0.8726(2) 0.73297(13) -0.15561(10) 0.0294(6) Uani 1 1 d . . .
H28D H 0.8971 0.7413 -0.1956 0.044 Uiso 1 1 calc R . .
H28E H 0.8673 0.7733 -0.1373 0.044 Uiso 1 1 calc R . .
H28F H 0.8035 0.7205 -0.1470 0.044 Uiso 1 1 calc R . .
C29A C 0.68852(19) 0.57589(13) 0.05779(11) 0.0280(5) Uani 1 1 d . . .
H29A H 0.6587 0.5481 0.0899 0.042 Uiso 1 1 calc R . .
H29B H 0.6921 0.5556 0.0239 0.042 Uiso 1 1 calc R . .
H29C H 0.6439 0.6202 0.0584 0.042 Uiso 1 1 calc R . .
C29B C 0.86748(19) 0.51229(11) 0.06117(10) 0.0245(5) Uani 1 1 d . . .
H29D H 0.8349 0.4854 0.0930 0.037 Uiso 1 1 calc R . .
H29E H 0.9372 0.5160 0.0642 0.037 Uiso 1 1 calc R . .
H29F H 0.8742 0.4912 0.0272 0.037 Uiso 1 1 calc R . .
C33' C 1.10121(17) 0.78456(11) 0.05883(9) 0.0176(4) Uani 1 1 d . . .
C34' C 1.19224(17) 0.76755(12) 0.01700(10) 0.0230(5) Uani 1 1 d . . .
H34' H 1.2624 0.7671 0.0182 0.028 Uiso 1 1 calc R . .
C35' C 1.15906(17) 0.75159(12) -0.02615(10) 0.0219(5) Uani 1 1 d . . .
C36' C 1.22315(19) 0.72732(14) -0.08133(10) 0.0279(5) Uani 1 1 d . . .
H36' H 1.1898 0.7533 -0.1104 0.034 Uiso 1 1 calc R . .
C37' C 1.08962(17) 0.81332(11) 0.11272(9) 0.0193(4) Uani 1 1 d . . .
H37' H 1.0177 0.8112 0.1363 0.023 Uiso 1 1 calc R . .
C38A C 1.2213(2) 0.65369(14) -0.08409(11) 0.0341(6) Uani 1 1 d . . .
H38A H 1.2627 0.6387 -0.1202 0.051 Uiso 1 1 calc R . .
H38B H 1.1486 0.6482 -0.0787 0.051 Uiso 1 1 calc R . .
H38C H 1.2513 0.6273 -0.0551 0.051 Uiso 1 1 calc R . .
C38B C 1.3356(2) 0.73954(18) -0.09322(13) 0.0449(8) Uani 1 1 d . . .
H38D H 1.3753 0.7238 -0.1294 0.067 Uiso 1 1 calc R . .
H38E H 1.3695 0.7155 -0.0647 0.067 Uiso 1 1 calc R . .
H38F H 1.3340 0.7872 -0.0932 0.067 Uiso 1 1 calc R . .
C39A C 1.0998(2) 0.88641(12) 0.10142(12) 0.0332(6) Uani 1 1 d . . .
H39A H 1.0921 0.9057 0.1363 0.050 Uiso 1 1 calc R . .
H39B H 1.0448 0.9106 0.0836 0.050 Uiso 1 1 calc R . .
H39C H 1.1689 0.8896 0.0771 0.050 Uiso 1 1 calc R . .
C39B C 1.1697(2) 0.77650(13) 0.14430(11) 0.0297(6) Uani 1 1 d . . .
H39D H 1.1580 0.7973 0.1790 0.045 Uiso 1 1 calc R . .
H39E H 1.2408 0.7784 0.1219 0.045 Uiso 1 1 calc R . .
H39F H 1.1618 0.7301 0.1523 0.045 Uiso 1 1 calc R . .
C43' C 0.94446(16) 0.61915(10) 0.16073(9) 0.0147(4) Uani 1 1 d . . .
C44' C 0.90662(17) 0.56735(11) 0.19553(9) 0.0186(4) Uani 1 1 d . . .
H44' H 0.9465 0.5259 0.2051 0.022 Uiso 1 1 calc R . .
C45' C 0.79999(17) 0.58849(11) 0.21307(9) 0.0176(4) Uani 1 1 d . . .
C46' C 0.71972(18) 0.55070(12) 0.24904(10) 0.0223(5) Uani 1 1 d . . .
H46' H 0.6616 0.5836 0.2705 0.027 Uiso 1 1 calc R . .
C47' C 1.05607(16) 0.62318(11) 0.13105(9) 0.0172(4) Uani 1 1 d . . .
H47' H 1.0606 0.6712 0.1234 0.021 Uiso 1 1 calc R . .
C48A C 0.6732(3) 0.51725(19) 0.21371(14) 0.0560(10) Uani 1 1 d . . .
H48A H 0.6208 0.4932 0.2375 0.084 Uiso 1 1 calc R . .
H48B H 0.7291 0.4860 0.1910 0.084 Uiso 1 1 calc R . .
H48C H 0.6396 0.5509 0.1898 0.084 Uiso 1 1 calc R . .
C48B C 0.7659(2) 0.50180(18) 0.29014(15) 0.0578(11) Uani 1 1 d . . .
H48D H 0.7118 0.4784 0.3130 0.087 Uiso 1 1 calc R . .
H48E H 0.7912 0.5258 0.3137 0.087 Uiso 1 1 calc R . .
H48F H 0.8246 0.4697 0.2703 0.087 Uiso 1 1 calc R . .
C49A C 1.09010(19) 0.59099(14) 0.07584(10) 0.0281(5) Uani 1 1 d . . .
H49A H 1.1630 0.5947 0.0580 0.042 Uiso 1 1 calc R . .
H49B H 1.0445 0.6136 0.0520 0.042 Uiso 1 1 calc R . .
H49C H 1.0847 0.5440 0.0822 0.042 Uiso 1 1 calc R . .
C49B C 1.13081(18) 0.59169(13) 0.16751(10) 0.0244(5) Uani 1 1 d . . .
H49D H 1.2030 0.5947 0.1476 0.037 Uiso 1 1 calc R . .
H49E H 1.1256 0.5450 0.1769 0.037 Uiso 1 1 calc R . .
H49F H 1.1117 0.6153 0.2014 0.037 Uiso 1 1 calc R . .
C53' C 0.74336(17) 0.85867(11) 0.21163(9) 0.0191(4) Uani 1 1 d . . .
C54' C 0.68029(18) 0.85258(12) 0.26513(9) 0.0231(5) Uani 1 1 d . . .
H54' H 0.6647 0.8828 0.2931 0.028 Uiso 1 1 calc R . .
C55' C 0.64548(16) 0.79412(12) 0.26900(9) 0.0183(4) Uani 1 1 d . . .
C56' C 0.57833(18) 0.76240(13) 0.31816(9) 0.0223(5) Uani 1 1 d . . .
H56' H 0.5312 0.7400 0.3049 0.027 Uiso 1 1 calc R . .
C57' C 0.79954(18) 0.91459(11) 0.18775(10) 0.0224(5) Uani 1 1 d . . .
H57' H 0.8320 0.9085 0.1477 0.027 Uiso 1 1 calc R . .
C58A C 0.6464(2) 0.70994(16) 0.34827(11) 0.0375(7) Uani 1 1 d . . .
H58A H 0.6013 0.6896 0.3801 0.056 Uiso 1 1 calc R . .
H58B H 0.6942 0.7308 0.3609 0.056 Uiso 1 1 calc R . .
H58C H 0.6873 0.6757 0.3231 0.056 Uiso 1 1 calc R . .
C58B C 0.5097(2) 0.81495(15) 0.35703(10) 0.0342(6) Uani 1 1 d . . .
H58D H 0.4661 0.7935 0.3888 0.051 Uiso 1 1 calc R . .
H58E H 0.4645 0.8469 0.3374 0.051 Uiso 1 1 calc R . .
H58F H 0.5546 0.8381 0.3698 0.051 Uiso 1 1 calc R . .
C59A C 0.8864(2) 0.91498(14) 0.21661(11) 0.0291(6) Uani 1 1 d . . .
H59A H 0.9226 0.9517 0.2004 0.044 Uiso 1 1 calc R . .
H59B H 0.9368 0.8729 0.2119 0.044 Uiso 1 1 calc R . .
H59C H 0.8554 0.9206 0.2560 0.044 Uiso 1 1 calc R . .
C59B C 0.7212(2) 0.98068(13) 0.19366(12) 0.0341(6) Uani 1 1 d . . .
H59D H 0.7582 1.0171 0.1778 0.051 Uiso 1 1 calc R . .
H59E H 0.6881 0.9868 0.2328 0.051 Uiso 1 1 calc R . .
H59F H 0.6671 0.9804 0.1741 0.051 Uiso 1 1 calc R . .
C63' C 0.57187(16) 0.75343(11) 0.07972(9) 0.0175(4) Uani 1 1 d . . .
C64' C 0.48666(17) 0.72634(11) 0.11139(9) 0.0202(5) Uani 1 1 d . . .
H64' H 0.4236 0.7255 0.1014 0.024 Uiso 1 1 calc R . .
C65' C 0.51297(16) 0.70086(11) 0.16040(9) 0.0174(4) Uani 1 1 d . . .
C66' C 0.44586(17) 0.66925(12) 0.21008(10) 0.0216(5) Uani 1 1 d . . .
H66' H 0.4926 0.6429 0.2332 0.026 Uiso 1 1 calc R . .
C67' C 0.58218(17) 0.78880(12) 0.02327(9) 0.0208(5) Uani 1 1 d . . .
H67' H 0.6329 0.8192 0.0188 0.025 Uiso 1 1 calc R . .
C68A C 0.3675(2) 0.72224(15) 0.24463(11) 0.0358(6) Uani 1 1 d . . .
H68A H 0.3247 0.7010 0.2768 0.054 Uiso 1 1 calc R . .
H68B H 0.3218 0.7491 0.2224 0.054 Uiso 1 1 calc R . .
H68C H 0.4054 0.7508 0.2569 0.054 Uiso 1 1 calc R . .
C68B C 0.3883(2) 0.62254(16) 0.19273(13) 0.0421(7) Uani 1 1 d . . .
H68D H 0.3453 0.6026 0.2256 0.063 Uiso 1 1 calc R . .
H68E H 0.4396 0.5875 0.1719 0.063 Uiso 1 1 calc R . .
H68F H 0.3430 0.6475 0.1695 0.063 Uiso 1 1 calc R . .
C69A C 0.6243(2) 0.74119(15) -0.02273(11) 0.0386(7) Uani 1 1 d . . .
H69A H 0.6301 0.7664 -0.0585 0.058 Uiso 1 1 calc R . .
H69B H 0.5762 0.7105 -0.0190 0.058 Uiso 1 1 calc R . .
H69C H 0.6937 0.7160 -0.0203 0.058 Uiso 1 1 calc R . .
C69B C 0.47671(19) 0.83106(13) 0.01762(11) 0.0275(5) Uani 1 1 d . . .
H69D H 0.4851 0.8539 -0.0192 0.041 Uiso 1 1 calc R . .
H69E H 0.4524 0.8639 0.0456 0.041 Uiso 1 1 calc R . .
H69F H 0.4250 0.8024 0.0229 0.041 Uiso 1 1 calc R . .
B3 B 0.9758(2) 0.76367(12) -0.04766(10) 0.0169(5) Uani 1 1 d . . .
H3L H 1.0206(18) 0.7634(12) -0.0897(10) 0.014(6) Uiso 1 1 d . . .
B4 B 0.66913(18) 0.70058(12) 0.20362(10) 0.0158(5) Uani 1 1 d . . .
H4L H 0.6182(17) 0.6776(11) 0.2418(9) 0.009(5) Uiso 1 1 d . . .
C110 C 0.3570(8) 0.6546(4) 0.4037(4) 0.053(2) Uiso 0.592(7) 1 d P A 1
H11A H 0.3371 0.6797 0.4368 0.079 Uiso 0.592(7) 1 calc PR A 1
H11B H 0.2950 0.6567 0.3896 0.079 Uiso 0.592(7) 1 calc PR A 1
H11C H 0.4102 0.6737 0.3754 0.079 Uiso 0.592(7) 1 calc PR A 1
C111 C 0.4031(7) 0.5806(5) 0.4185(4) 0.089(3) Uiso 0.592(7) 1 d P A 1
H11D H 0.4650 0.5792 0.4332 0.107 Uiso 0.592(7) 1 calc PR A 1
H11E H 0.3498 0.5625 0.4483 0.107 Uiso 0.592(7) 1 calc PR A 1
C112 C 0.4346(6) 0.5374(4) 0.3721(3) 0.0517(18) Uiso 0.592(7) 1 d P A 1
H11F H 0.4949 0.5516 0.3446 0.062 Uiso 0.592(7) 1 calc PR A 1
H11G H 0.3758 0.5435 0.3541 0.062 Uiso 0.592(7) 1 calc PR A 1
C113 C 0.4647(6) 0.4656(4) 0.3880(3) 0.073(2) Uiso 0.592(7) 1 d P A 1
H11H H 0.5260 0.4618 0.4038 0.087 Uiso 0.592(7) 1 calc PR A 1
H11I H 0.4064 0.4554 0.4191 0.087 Uiso 0.592(7) 1 calc PR A 1
C114 C 0.4860(10) 0.4204(7) 0.3590(6) 0.115(5) Uiso 0.592(7) 1 d P A 1
H11J H 0.5014 0.3786 0.3807 0.173 Uiso 0.592(7) 1 calc PR A 1
H11K H 0.5477 0.4256 0.3290 0.173 Uiso 0.592(7) 1 calc PR A 1
H11L H 0.4265 0.4201 0.3436 0.173 Uiso 0.592(7) 1 calc PR A 1
C210 C 0.341(2) 0.6492(13) 0.4131(10) 0.145(11) Uiso 0.408(7) 1 d P A 2
H21A H 0.3239 0.6949 0.3977 0.217 Uiso 0.408(7) 1 calc PR A 2
H21B H 0.3850 0.6474 0.4387 0.217 Uiso 0.408(7) 1 calc PR A 2
H21C H 0.2754 0.6343 0.4329 0.217 Uiso 0.408(7) 1 calc PR A 2
C211 C 0.3951(8) 0.6068(5) 0.3695(4) 0.059(3) Uiso 0.408(7) 1 d P A 2
H21D H 0.4603 0.6223 0.3489 0.071 Uiso 0.408(7) 1 calc PR A 2
H21E H 0.3505 0.6086 0.3435 0.071 Uiso 0.408(7) 1 calc PR A 2
C212 C 0.4223(13) 0.5355(8) 0.3931(7) 0.092(5) Uiso 0.408(7) 1 d P A 2
H21F H 0.3616 0.5238 0.4217 0.110 Uiso 0.408(7) 1 calc PR A 2
H21G H 0.4826 0.5304 0.4099 0.110 Uiso 0.408(7) 1 calc PR A 2
C213 C 0.4518(9) 0.4885(5) 0.3425(5) 0.069(3) Uiso 0.408(7) 1 d P A 2
H21H H 0.3900 0.4991 0.3264 0.083 Uiso 0.408(7) 1 calc PR A 2
H21I H 0.5088 0.5058 0.3147 0.083 Uiso 0.408(7) 1 calc PR A 2
C214 C 0.4824(7) 0.4193(5) 0.3429(4) 0.040(2) Uiso 0.408(7) 1 d P A 2
H21J H 0.4961 0.4052 0.3054 0.060 Uiso 0.408(7) 1 calc PR A 2
H21K H 0.4261 0.3987 0.3672 0.060 Uiso 0.408(7) 1 calc PR A 2
H21L H 0.5463 0.4055 0.3563 0.060 Uiso 0.408(7) 1 calc PR A 2
C115 C 0.9037(3) 0.08208(18) 0.71013(15) 0.0515(9) Uani 1 1 d . . .
H11M H 0.9416 0.0854 0.6712 0.077 Uiso 1 1 calc R . .
H11N H 0.9286 0.0384 0.7269 0.077 Uiso 1 1 calc R . .
H11O H 0.9162 0.1168 0.7296 0.077 Uiso 1 1 calc R . .
C116 C 0.7880(3) 0.09075(19) 0.71425(14) 0.0529(9) Uani 1 1 d . . .
H11P H 0.7649 0.1344 0.6960 0.064 Uiso 1 1 calc R . .
H11Q H 0.7773 0.0563 0.6933 0.064 Uiso 1 1 calc R . .
C117 C 0.7186(2) 0.08686(15) 0.77134(12) 0.0382(7) Uani 1 1 d . . .
H11R H 0.7437 0.0440 0.7901 0.046 Uiso 1 1 calc R . .
H11S H 0.7272 0.1225 0.7918 0.046 Uiso 1 1 calc R . .
C118 C 0.6040(3) 0.09277(19) 0.77552(14) 0.0516(9) Uani 1 1 d . . .
H11T H 0.5814 0.1323 0.7521 0.062 Uiso 1 1 calc R . .
H11U H 0.5946 0.0534 0.7598 0.062 Uiso 1 1 calc R . .
C119 C 0.5329(3) 0.09842(17) 0.83145(14) 0.0517(8) Uani 1 1 d . . .
H11V H 0.4602 0.1021 0.8291 0.078 Uiso 1 1 calc R . .
H11W H 0.5392 0.1380 0.8473 0.078 Uiso 1 1 calc R . .
H11$ H 0.5521 0.0589 0.8549 0.078 Uiso 1 1 calc R . .

loop_
_atom_site_aniso_label
_atom_site_aniso_U_11
_atom_site_aniso_U_22
_atom_site_aniso_U_33
_atom_site_aniso_U_23
_atom_site_aniso_U_13
_atom_site_aniso_U_12
Yb1 0.01217(4) 0.01256(4) 0.01263(4) -0.00089(3) -0.00149(3) -0.00214(3)
N11 0.0130(8) 0.0126(8) 0.0187(9) 0.0000(7) -0.0003(7) -0.0027(6)
N12 0.0150(8) 0.0148(9) 0.0176(9) -0.0002(7) -0.0021(7) -0.0022(7)
N21 0.0146(8) 0.0151(9) 0.0151(8) 0.0011(7) -0.0019(7) -0.0041(7)
N22 0.0145(8) 0.0154(9) 0.0150(8) -0.0012(7) -0.0020(7) -0.0025(7)
N31 0.0152(8) 0.0154(9) 0.0147(8) -0.0011(7) -0.0006(7) -0.0033(7)
N32 0.0151(8) 0.0152(9) 0.0160(9) 0.0003(7) -0.0030(7) -0.0038(7)
N41 0.0141(8) 0.0213(9) 0.0132(8) -0.0017(7) -0.0004(7) -0.0023(7)
N42 0.0137(8) 0.0195(9) 0.0144(8) 0.0002(7) -0.0001(7) -0.0033(7)
N51 0.0168(8) 0.0152(9) 0.0136(8) -0.0001(7) -0.0019(7) -0.0040(7)
N52 0.0162(8) 0.0154(9) 0.0163(9) -0.0014(7) -0.0009(7) -0.0016(7)
N61 0.0162(8) 0.0134(8) 0.0135(8) 0.0002(7) -0.0028(7) 0.0001(7)
N62 0.0172(9) 0.0167(9) 0.0147(9) -0.0013(7) -0.0029(7) -0.0017(7)
C13 0.0160(10) 0.0167(10) 0.0232(11) -0.0040(9) -0.0042(8) -0.0011(8)
C14 0.0143(10) 0.0212(11) 0.0306(13) 0.0005(9) -0.0067(9) -0.0054(8)
C15 0.0149(10) 0.0141(10) 0.0248(11) -0.0015(8) -0.0020(8) -0.0039(8)
C16 0.0192(11) 0.0202(11) 0.0291(12) 0.0040(9) -0.0024(9) -0.0082(9)
C16A 0.0303(13) 0.0168(11) 0.0396(15) 0.0048(10) -0.0098(11) -0.0075(10)
C16B 0.0207(12) 0.0320(15) 0.064(2) 0.0151(14) 0.0003(13) -0.0111(11)
C17 0.0195(11) 0.0203(11) 0.0277(12) 0.0036(9) -0.0052(9) -0.0023(9)
C17A 0.0555(19) 0.0192(13) 0.0433(17) 0.0018(12) -0.0091(14) 0.0030(12)
C17B 0.065(2) 0.0366(17) 0.058(2) 0.0150(15) -0.0408(18) -0.0144(15)
C23 0.0141(9) 0.0145(10) 0.0190(10) -0.0025(8) -0.0035(8) -0.0029(8)
C24 0.0190(10) 0.0138(10) 0.0210(11) 0.0000(8) -0.0052(8) 0.0000(8)
C25 0.0162(10) 0.0156(10) 0.0197(10) 0.0015(8) -0.0070(8) -0.0023(8)
C26 0.0217(11) 0.0219(11) 0.0189(11) 0.0047(9) -0.0040(9) -0.0027(9)
C26A 0.0417(15) 0.0335(14) 0.0188(12) -0.0016(10) -0.0085(11) -0.0031(12)
C26B 0.0331(13) 0.0251(12) 0.0264(13) 0.0097(10) -0.0082(10) -0.0074(10)
C27 0.0210(11) 0.0153(10) 0.0189(11) -0.0025(8) -0.0010(8) 0.0006(8)
C27A 0.0208(12) 0.0314(14) 0.0290(13) -0.0025(11) -0.0001(10) 0.0006(10)
C27B 0.0381(15) 0.0261(13) 0.0265(13) -0.0084(10) -0.0035(11) -0.0042(11)
C33 0.0160(10) 0.0149(10) 0.0160(10) -0.0020(8) -0.0015(8) -0.0018(8)
C34 0.0216(11) 0.0196(11) 0.0156(10) -0.0044(8) 0.0005(8) -0.0020(9)
C35 0.0159(10) 0.0192(11) 0.0163(10) -0.0025(8) -0.0010(8) -0.0001(8)
C36 0.0236(11) 0.0190(11) 0.0187(11) -0.0013(9) 0.0043(9) -0.0032(9)
C36A 0.0231(12) 0.0278(13) 0.0364(15) -0.0016(11) 0.0078(10) -0.0050(10)
C36B 0.0434(16) 0.0425(16) 0.0164(12) -0.0033(11) 0.0046(11) -0.0136(13)
C37 0.0254(11) 0.0196(11) 0.0160(10) -0.0025(8) 0.0001(9) -0.0081(9)
C37A 0.0389(14) 0.0190(12) 0.0270(13) 0.0011(10) -0.0096(11) -0.0045(10)
C37B 0.0332(14) 0.0294(13) 0.0323(14) 0.0016(11) -0.0084(11) -0.0161(11)
C43 0.0165(10) 0.0277(12) 0.0171(10) -0.0014(9) -0.0038(8) -0.0048(9)
C44 0.0132(10) 0.0415(15) 0.0196(11) -0.0042(10) -0.0025(8) -0.0037(10)
C45 0.0144(10) 0.0293(12) 0.0191(11) -0.0026(9) -0.0014(8) -0.0026(9)
C46 0.0164(11) 0.0602(19) 0.0187(12) -0.0071(12) 0.0002(9) -0.0046(11)
C46A 0.0241(15) 0.108(3) 0.0358(17) -0.0226(19) 0.0011(13) 0.0205(17)
C46B 0.0429(18) 0.095(3) 0.0216(14) -0.0016(16) 0.0041(12) -0.0391(19)
C47 0.0172(11) 0.0475(16) 0.0147(11) -0.0027(10) -0.0042(9) -0.0065(10)
C47A 0.096(3) 0.069(2) 0.0238(15) 0.0143(15) -0.0262(17) -0.057(2)
C47B 0.0359(14) 0.0416(16) 0.0226(13) -0.0047(11) -0.0068(11) -0.0128(12)
C53 0.0201(10) 0.0172(10) 0.0193(11) 0.0000(8) -0.0050(8) -0.0033(8)
C54 0.0262(12) 0.0173(11) 0.0198(11) 0.0034(9) -0.0027(9) -0.0026(9)
C55 0.0195(10) 0.0185(11) 0.0161(10) 0.0014(8) -0.0039(8) -0.0050(8)
C56 0.0236(11) 0.0210(11) 0.0168(11) 0.0020(9) -0.0016(9) -0.0053(9)
C56A 0.0389(15) 0.0293(13) 0.0245(13) 0.0027(10) 0.0017(11) -0.0188(12)
C56B 0.0371(15) 0.0369(15) 0.0231(13) -0.0031(11) -0.0057(11) -0.0110(12)
C57 0.0226(11) 0.0154(10) 0.0218(11) 0.0011(9) -0.0022(9) -0.0005(9)
C57A 0.0261(13) 0.0285(13) 0.0342(14) 0.0045(11) -0.0058(11) 0.0031(10)
C57B 0.0365(14) 0.0235(13) 0.0327(14) -0.0072(11) 0.0019(11) -0.0043(11)
C63 0.0218(11) 0.0194(11) 0.0169(10) -0.0018(8) -0.0075(8) -0.0040(9)
C64 0.0282(12) 0.0192(11) 0.0190(11) -0.0049(9) -0.0064(9) -0.0049(9)
C65 0.0252(11) 0.0143(10) 0.0155(10) -0.0025(8) -0.0062(9) 0.0024(8)
C66 0.0315(13) 0.0186(11) 0.0156(10) -0.0031(9) 0.0005(9) -0.0017(9)
C66A 0.0295(13) 0.0285(14) 0.0336(14) -0.0027(11) 0.0039(11) 0.0059(11)
C66B 0.0565(18) 0.0312(14) 0.0184(12) -0.0097(11) 0.0027(12) -0.0073(13)
C67 0.0221(11) 0.0253(12) 0.0232(12) -0.0088(9) -0.0021(9) -0.0089(9)
C67A 0.0298(14) 0.0447(18) 0.0533(19) 0.0133(14) -0.0069(13) -0.0198(13)
C67B 0.0243(13) 0.066(2) 0.0401(17) -0.0036(15) -0.0100(12) -0.0098(14)
B1 0.0145(11) 0.0139(11) 0.0165(11) -0.0013(9) 0.0002(9) -0.0019(9)
B2 0.0183(11) 0.0184(12) 0.0155(11) 0.0025(9) -0.0033(9) -0.0055(9)
Yb2 0.01144(4) 0.01216(4) 0.01333(4) 0.00014(3) -0.00160(3) -0.00256(3)
N11' 0.0229(9) 0.0159(9) 0.0146(9) 0.0018(7) -0.0044(7) -0.0079(7)
N12' 0.0188(9) 0.0165(9) 0.0185(9) 0.0027(7) -0.0047(7) -0.0032(7)
N21' 0.0181(9) 0.0154(9) 0.0141(8) -0.0009(7) -0.0023(7) -0.0041(7)
N22' 0.0150(8) 0.0152(9) 0.0157(9) 0.0009(7) -0.0025(7) -0.0043(7)
N31' 0.0150(8) 0.0196(9) 0.0164(9) -0.0024(7) 0.0015(7) -0.0063(7)
N32' 0.0148(8) 0.0150(9) 0.0165(9) -0.0014(7) -0.0013(7) -0.0042(7)
N41' 0.0135(8) 0.0162(9) 0.0144(8) 0.0025(7) -0.0031(7) -0.0041(7)
N42' 0.0125(8) 0.0174(9) 0.0149(8) 0.0006(7) -0.0028(7) -0.0040(7)
N51' 0.0140(8) 0.0172(9) 0.0131(8) -0.0010(7) -0.0010(7) -0.0028(7)
N52' 0.0152(8) 0.0160(9) 0.0153(9) -0.0017(7) -0.0014(7) -0.0024(7)
N61' 0.0126(8) 0.0137(8) 0.0158(8) 0.0009(7) -0.0016(7) -0.0030(6)
N62' 0.0133(8) 0.0156(9) 0.0150(8) 0.0011(7) -0.0020(7) -0.0021(7)
C13' 0.0235(11) 0.0151(10) 0.0248(12) 0.0025(9) -0.0106(9) -0.0035(9)
C14' 0.0455(15) 0.0151(11) 0.0224(12) 0.0048(9) -0.0138(11) -0.0073(10)
C15' 0.0400(14) 0.0169(11) 0.0186(11) 0.0017(9) -0.0107(10) -0.0136(10)
C16' 0.0646(19) 0.0206(12) 0.0143(11) -0.0009(9) -0.0010(11) -0.0201(12)
C17' 0.0269(12) 0.0185(11) 0.0307(13) 0.0024(10) -0.0039(10) 0.0008(9)
C18A 0.0538(19) 0.0355(16) 0.0364(16) -0.0078(13) 0.0143(14) -0.0243(14)
C18B 0.110(3) 0.0290(15) 0.0212(14) 0.0058(11) -0.0171(16) -0.0280(18)
C19A 0.0476(17) 0.0302(15) 0.0355(15) -0.0083(12) -0.0050(13) -0.0073(13)
C19B 0.0304(14) 0.0277(14) 0.066(2) 0.0047(14) -0.0141(14) 0.0019(11)
C23' 0.0150(9) 0.0136(10) 0.0189(10) -0.0018(8) -0.0036(8) -0.0026(8)
C24' 0.0211(10) 0.0138(10) 0.0188(10) -0.0031(8) -0.0050(8) -0.0042(8)
C25' 0.0183(10) 0.0173(10) 0.0161(10) -0.0022(8) -0.0047(8) -0.0013(8)
C26' 0.0279(12) 0.0239(12) 0.0160(11) -0.0023(9) -0.0053(9) -0.0070(9)
C27' 0.0202(10) 0.0162(10) 0.0187(10) -0.0012(8) -0.0037(8) -0.0063(8)
C28A 0.0498(17) 0.0278(13) 0.0207(12) -0.0064(10) -0.0064(11) -0.0049(12)
C28B 0.0403(15) 0.0265(13) 0.0236(12) 0.0034(10) -0.0123(11) -0.0083(11)
C29A 0.0219(12) 0.0270(13) 0.0339(14) 0.0046(11) -0.0039(10) -0.0094(10)
C29B 0.0254(12) 0.0190(11) 0.0265(12) 0.0050(9) -0.0036(10) -0.0057(9)
C33' 0.0167(10) 0.0144(10) 0.0219(11) -0.0022(8) -0.0033(8) -0.0048(8)
C34' 0.0135(10) 0.0284(12) 0.0271(12) -0.0084(10) -0.0005(9) -0.0063(9)
C35' 0.0163(10) 0.0228(12) 0.0248(12) -0.0031(9) 0.0010(9) -0.0066(9)
C36' 0.0211(11) 0.0373(14) 0.0227(12) -0.0100(10) 0.0054(9) -0.0089(10)
C37' 0.0162(10) 0.0210(11) 0.0219(11) -0.0053(9) -0.0033(8) -0.0053(8)
C38A 0.0332(14) 0.0349(15) 0.0309(14) -0.0140(12) -0.0019(11) -0.0005(12)
C38B 0.0233(13) 0.069(2) 0.0386(16) -0.0215(15) 0.0136(12) -0.0162(14)
C39A 0.0417(15) 0.0208(12) 0.0370(15) -0.0087(11) -0.0035(12) -0.0094(11)
C39B 0.0290(13) 0.0319(14) 0.0332(14) -0.0076(11) -0.0151(11) -0.0043(11)
C43' 0.0140(9) 0.0153(10) 0.0159(10) -0.0014(8) -0.0043(8) -0.0038(8)
C44' 0.0168(10) 0.0171(10) 0.0210(11) 0.0034(8) -0.0064(8) -0.0015(8)
C45' 0.0192(10) 0.0164(10) 0.0172(10) 0.0040(8) -0.0059(8) -0.0043(8)
C46' 0.0186(10) 0.0225(11) 0.0228(11) 0.0082(9) -0.0029(9) -0.0051(9)
C47' 0.0129(9) 0.0167(10) 0.0208(11) 0.0016(8) -0.0032(8) -0.0030(8)
C48A 0.065(2) 0.074(3) 0.0407(18) 0.0039(17) -0.0029(16) -0.054(2)
C48B 0.0367(16) 0.071(2) 0.063(2) 0.0517(19) -0.0184(15) -0.0258(16)
C49A 0.0195(11) 0.0395(15) 0.0231(12) -0.0034(11) -0.0024(9) -0.0040(10)
C49B 0.0168(10) 0.0312(13) 0.0262(12) 0.0012(10) -0.0085(9) -0.0042(9)
C53' 0.0188(10) 0.0217(11) 0.0176(10) -0.0040(9) -0.0050(8) -0.0037(9)
C54' 0.0242(11) 0.0284(13) 0.0174(11) -0.0082(9) -0.0030(9) -0.0056(10)
C55' 0.0137(9) 0.0265(12) 0.0129(10) -0.0028(8) -0.0020(8) -0.0012(8)
C56' 0.0190(11) 0.0337(13) 0.0128(10) 0.0004(9) -0.0017(8) -0.0055(9)
C57' 0.0244(11) 0.0198(11) 0.0232(12) -0.0062(9) -0.0019(9) -0.0069(9)
C58A 0.0299(14) 0.0535(18) 0.0225(13) 0.0113(12) -0.0045(11) -0.0032(13)
C58B 0.0303(14) 0.0489(17) 0.0189(12) -0.0062(11) 0.0026(10) -0.0060(12)
C59A 0.0272(13) 0.0346(14) 0.0270(13) -0.0102(11) -0.0003(10) -0.0126(11)
C59B 0.0362(15) 0.0217(13) 0.0402(16) -0.0060(11) -0.0002(12) -0.0058(11)
C63' 0.0143(9) 0.0183(10) 0.0193(10) -0.0005(8) -0.0040(8) -0.0026(8)
C64' 0.0131(10) 0.0236(11) 0.0243(11) 0.0019(9) -0.0064(8) -0.0042(8)
C65' 0.0134(9) 0.0154(10) 0.0229(11) -0.0006(8) -0.0036(8) -0.0034(8)
C66' 0.0153(10) 0.0245(12) 0.0250(12) 0.0055(9) -0.0041(9) -0.0086(9)
C67' 0.0161(10) 0.0259(12) 0.0203(11) 0.0041(9) -0.0067(8) -0.0043(9)
C68A 0.0247(13) 0.0453(17) 0.0301(14) 0.0023(12) 0.0023(11) -0.0046(12)
C68B 0.0455(17) 0.0431(17) 0.0448(17) 0.0088(14) -0.0106(14) -0.0310(14)
C69A 0.0421(16) 0.0423(16) 0.0206(13) -0.0003(11) -0.0049(11) 0.0104(13)
C69B 0.0229(12) 0.0289(13) 0.0293(13) 0.0044(10) -0.0097(10) -0.0011(10)
B3 0.0198(11) 0.0161(11) 0.0142(11) -0.0012(9) 0.0004(9) -0.0071(9)
B4 0.0132(10) 0.0184(12) 0.0145(11) -0.0006(9) -0.0012(8) -0.0028(9)
C115 0.0420(18) 0.058(2) 0.052(2) 0.0134(17) -0.0121(15) -0.0123(16)
C116 0.053(2) 0.061(2) 0.048(2) -0.0045(17) -0.0111(16) -0.0192(18)
C117 0.0422(16) 0.0310(15) 0.0418(17) -0.0004(12) -0.0133(13) -0.0052(12)
C118 0.053(2) 0.059(2) 0.047(2) -0.0139(17) -0.0075(16) -0.0201(17)
C119 0.049(2) 0.0464(19) 0.055(2) -0.0133(16) -0.0021(16) -0.0077(16)

loop_
_atom_type_symbol
_atom_type_description
_atom_type_scat_dispersion_real
_atom_type_scat_dispersion_imag
_atom_type_scat_source
C C 0.0033 0.0016 'International Tables Vol C Tables 4.2.6.8 and 6.1.1.4'
H H 0.0000 0.0000 'International Tables Vol C Tables 4.2.6.8 and 6.1.1.4'
B B 0.0013 0.0007 'International Tables Vol C Tables 4.2.6.8 and 6.1.1.4'
N N 0.0061 0.0033 'International Tables Vol C Tables 4.2.6.8 and 6.1.1.4'
Yb Yb -0.3850 5.5486 'International Tables Vol C Tables 4.2.6.8 and 6.1.1.4'

loop_
_geom_angle_atom_site_label_1
_geom_angle_atom_site_label_2
_geom_angle_atom_site_label_3
_geom_angle
N62 Yb1 N42 86.51(6)
N62 Yb1 N12 99.25(6)
N42 Yb1 N12 165.21(6)
N62 Yb1 N22 83.57(6)
N42 Yb1 N22 85.22(6)
N12 Yb1 N22 81.93(6)
N62 Yb1 N32 164.13(6)
N42 Yb1 N32 99.47(6)
N12 Yb1 N32 71.61(6)
N22 Yb1 N32 82.31(6)
N62 Yb1 N52 73.52(6)
N42 Yb1 N52 76.31(6)
N12 Yb1 N52 118.34(6)
N22 Yb1 N52 151.18(6)
N32 Yb1 N52 122.11(6)
N42' Yb2 N62' 88.33(6)
N42' Yb2 N22' 87.90(6)
N62' Yb2 N22' 86.10(6)
N42' Yb2 N12' 169.24(6)
N62' Yb2 N12' 98.28(6)
N22' Yb2 N12' 84.11(6)
N42' Yb2 N32' 100.06(6)
N62' Yb2 N32' 164.32(6)
N22' Yb2 N32' 81.04(6)
N12' Yb2 N32' 71.61(6)
N42' Yb2 N52' 73.14(6)
N62' Yb2 N52' 76.79(6)
N22' Yb2 N52' 154.59(6)
N12' Yb2 N52' 116.55(6)
N32' Yb2 N52' 118.23(6)
C55 N51 N52 110.30(17)
C55 N51 B2 126.52(18)
N52 N51 B2 123.17(17)
C53 N52 N51 105.59(17)
C53 N52 Yb1 139.51(14)
N51 N52 Yb1 114.90(12)
C45 N41 N42 109.65(17)
C45 N41 B2 128.49(18)
N42 N41 B2 121.21(17)
C43 N42 N41 106.49(17)
C43 N42 Yb1 135.09(14)
N41 N42 Yb1 118.41(13)
C65 N61 N62 109.57(18)
C65 N61 B2 127.78(18)
N62 N61 B2 122.38(17)
C63 N62 N61 106.59(17)
C63 N62 Yb1 134.43(15)
N61 N62 Yb1 116.06(13)
C25 N21 N22 109.87(17)
C25 N21 B1 127.57(18)
N22 N21 B1 122.14(17)
C23 N22 N21 106.16(17)
C23 N22 Yb1 136.53(14)
N21 N22 Yb1 115.32(12)
C15 N11 N12 109.98(17)
C15 N11 B1 127.30(18)
N12 N11 B1 121.69(17)
C13 N12 N11 106.22(17)
C13 N12 Yb1 135.69(15)
N11 N12 Yb1 113.28(12)
C35 N31 N32 109.99(17)
C35 N31 B1 127.98(18)
N32 N31 B1 121.56(17)
C33 N32 N31 106.09(17)
C33 N32 Yb1 135.19(14)
N31 N32 Yb1 116.99(13)
C15' N11' N12' 109.74(18)
C15' N11' B3 127.32(19)
N12' N11' B3 122.43(17)
C13' N12' N11' 106.15(18)
C13' N12' Yb2 136.17(15)
N11' N12' Yb2 116.28(12)
C25' N21' N22' 109.84(17)
C25' N21' B3 127.42(18)
N22' N21' B3 122.16(17)
C23' N22' N21' 106.21(17)
C23' N22' Yb2 136.69(14)
N21' N22' Yb2 114.36(12)
C35' N31' N32' 109.64(18)
C35' N31' B3 127.88(19)
N32' N31' B3 120.66(17)
C33' N32' N31' 106.35(17)
C33' N32' Yb2 137.09(15)
N31' N32' Yb2 113.93(12)
C45' N41' N42' 109.51(17)
C45' N41' B4 127.96(18)
N42' N41' B4 121.77(17)
C43' N42' N41' 106.33(17)
C43' N42' Yb2 136.23(14)
N41' N42' Yb2 113.68(12)
C55' N51' N52' 109.95(18)
C55' N51' B4 126.81(18)
N52' N51' B4 123.24(17)
C53' N52' N51' 105.96(17)
C53' N52' Yb2 139.12(15)
N51' N52' Yb2 114.90(13)
C65' N61' N62' 110.04(17)
C65' N61' B4 127.51(18)
N62' N61' B4 122.02(17)
C63' N62' N61' 106.32(17)
C63' N62' Yb2 137.44(14)
N61' N62' Yb2 116.02(12)
N51 B2 N61 110.53(18)
N51 B2 N41 109.60(19)
N61 B2 N41 114.31(18)
N51 B2 H2L 107.4(12)
N61 B2 H2L 106.4(12)
N41 B2 H2L 108.4(12)
N21 B1 N31 113.13(18)
N21 B1 N11 112.04(18)
N31 B1 N11 109.15(17)
N21 B1 H1L 106.6(12)
N31 B1 H1L 108.8(12)
N11 B1 H1L 106.9(12)
N21' B3 N11' 113.19(18)
N21' B3 N31' 112.36(18)
N11' B3 N31' 109.06(18)
N21' B3 H3L 107.6(13)
N11' B3 H3L 106.4(13)
N31' B3 H3L 107.9(12)
N51' B4 N61' 110.90(17)
N51' B4 N41' 110.41(17)
N61' B4 N41' 113.73(18)
N51' B4 H4L 107.5(11)
N61' B4 H4L 107.9(11)
N41' B4 H4L 106.1(11)
N52 C53 C54 110.9(2)
N52 C53 C57 122.9(2)
C54 C53 C57 126.2(2)
C55 C54 C53 105.6(2)
C55 C54 H54 127.2
C53 C54 H54 127.2
N51 C55 C54 107.54(19)
N51 C55 C56 123.9(2)
C54 C55 C56 128.5(2)
C55 C56 C56B 111.1(2)
C55 C56 C56A 110.5(2)
C56B C56 C56A 110.8(2)
C55 C56 H56 108.1
C56B C56 H56 108.1
C56A C56 H56 108.1
C56 C56A H56A 109.5
C56 C56A H56B 109.5
H56A C56A H56B 109.5
C56 C56A H56C 109.5
H56A C56A H56C 109.5
H56B C56A H56C 109.5
C56 C56B H56D 109.5
C56 C56B H56E 109.5
H56D C56B H56E 109.5
C56 C56B H56F 109.5
H56D C56B H56F 109.5
H56E C56B H56F 109.5
C53 C57 C57B 110.7(2)
C53 C57 C57A 110.3(2)
C57B C57 C57A 109.4(2)
C53 C57 H57 108.8
C57B C57 H57 108.8
C57A C57 H57 108.8
C57 C57A H57A 109.5
C57 C57A H57B 109.5
H57A C57A H57B 109.5
C57 C57A H57C 109.5
H57A C57A H57C 109.5
H57B C57A H57C 109.5
C57 C57B H57D 109.5
C57 C57B H57E 109.5
H57D C57B H57E 109.5
C57 C57B H57F 109.5
H57D C57B H57F 109.5
H57E C57B H57F 109.5
N42 C43 C44 110.1(2)
N42 C43 C47 121.95(19)
C44 C43 C47 128.0(2)
C45 C44 C43 106.1(2)
C45 C44 H44 126.9
C43 C44 H44 126.9
N41 C45 C44 107.63(19)
N41 C45 C46 125.7(2)
C44 C45 C46 126.6(2)
C45 C46 C46B 110.3(2)
C45 C46 C46A 110.0(2)
C46B C46 C46A 110.8(3)
C45 C46 H46 108.6
C46B C46 H46 108.6
C46A C46 H46 108.6
C46 C46A H46A 109.5
C46 C46A H46B 109.5
H46A C46A H46B 109.5
C46 C46A H46C 109.5
H46A C46A H46C 109.5
H46B C46A H46C 109.5
C46 C46B H46D 109.5
C46 C46B H46E 109.5
H46D C46B H46E 109.5
C46 C46B H46F 109.5
H46D C46B H46F 109.5
H46E C46B H46F 109.5
C43 C47 C47A 112.0(2)
C43 C47 C47B 110.7(2)
C47A C47 C47B 110.3(2)
C43 C47 H47 107.9
C47A C47 H47 107.9
C47B C47 H47 107.9
C47 C47A H47A 109.5
C47 C47A H47B 109.5
H47A C47A H47B 109.5
C47 C47A H47C 109.5
H47A C47A H47C 109.5
H47B C47A H47C 109.5
C47 C47B H47D 109.5
C47 C47B H47E 109.5
H47D C47B H47E 109.5
C47 C47B H47F 109.5
H47D C47B H47F 109.5
H47E C47B H47F 109.5
N62 C63 C64 110.1(2)
N62 C63 C67 121.5(2)
C64 C63 C67 128.4(2)
C65 C64 C63 106.2(2)
C65 C64 H64 126.9
C63 C64 H64 126.9
N61 C65 C64 107.52(19)
N61 C65 C66 124.0(2)
C64 C65 C66 128.5(2)
C65 C66 C66A 110.75(19)
C65 C66 C66B 111.1(2)
C66A C66 C66B 110.4(2)
C65 C66 H66 108.2
C66A C66 H66 108.2
C66B C66 H66 108.2
C66 C66A H66A 109.5
C66 C66A H66B 109.5
H66A C66A H66B 109.5
C66 C66A H66C 109.5
H66A C66A H66C 109.5
H66B C66A H66C 109.5
C66 C66B H66D 109.5
C66 C66B H66E 109.5
H66D C66B H66E 109.5
C66 C66B H66F 109.5
H66D C66B H66F 109.5
H66E C66B H66F 109.5
C63 C67 C67A 113.0(2)
C63 C67 C67B 110.6(2)
C67A C67 C67B 109.7(2)
C63 C67 H67 107.8
C67A C67 H67 107.8
C67B C67 H67 107.8
C67 C67A H67A 109.5
C67 C67A H67B 109.5
H67A C67A H67B 109.5
C67 C67A H67C 109.5
H67A C67A H67C 109.5
H67B C67A H67C 109.5
C67 C67B H67D 109.5
C67 C67B H67E 109.5
H67D C67B H67E 109.5
C67 C67B H67F 109.5
H67D C67B H67F 109.5
H67E C67B H67F 109.5
N22 C23 C24 110.07(19)
N22 C23 C27 124.12(19)
C24 C23 C27 125.80(19)
C25 C24 C23 106.12(19)
C25 C24 H24 126.9
C23 C24 H24 126.9
N21 C25 C24 107.78(19)
N21 C25 C26 123.68(19)
C24 C25 C26 128.4(2)
C25 C26 C26B 111.5(2)
C25 C26 C26A 109.8(2)
C26B C26 C26A 110.7(2)
C25 C26 H26 108.3
C26B C26 H26 108.3
C26A C26 H26 108.3
C26 C26A H26A 109.5
C26 C26A H26B 109.5
H26A C26A H26B 109.5
C26 C26A H26C 109.5
H26A C26A H26C 109.5
H26B C26A H26C 109.5
C26 C26B H26D 109.5
C26 C26B H26E 109.5
H26D C26B H26E 109.5
C26 C26B H26F 109.5
H26D C26B H26F 109.5
H26E C26B H26F 109.5
C23 C27 C27A 111.30(19)
C23 C27 C27B 110.46(19)
C27A C27 C27B 109.2(2)
C23 C27 H27 108.6
C27A C27 H27 108.6
C27B C27 H27 108.6
C27 C27A H27A 109.5
C27 C27A H27B 109.5
H27A C27A H27B 109.5
C27 C27A H27C 109.5
H27A C27A H27C 109.5
H27B C27A H27C 109.5
C27 C27B H27D 109.5
C27 C27B H27E 109.5
H27D C27B H27E 109.5
C27 C27B H27F 109.5
H27D C27B H27F 109.5
H27E C27B H27F 109.5
N12 C13 C14 110.3(2)
N12 C13 C17 120.8(2)
C14 C13 C17 128.6(2)
C15 C14 C13 106.1(2)
C15 C14 H14 126.9
C13 C14 H14 126.9
N11 C15 C14 107.34(19)
N11 C15 C16 123.6(2)
C14 C15 C16 129.1(2)
C15 C16 C16B 110.7(2)
C15 C16 C16A 111.6(2)
C16B C16 C16A 110.4(2)
C15 C16 H16 108.0
C16B C16 H16 108.0
C16A C16 H16 108.0
C16 C16A H16A 109.5
C16 C16A H16B 109.5
H16A C16A H16B 109.5
C16 C16A H16C 109.5
H16A C16A H16C 109.5
H16B C16A H16C 109.5
C16 C16B H16D 109.5
C16 C16B H16E 109.5
H16D C16B H16E 109.5
C16 C16B H16F 109.5
H16D C16B H16F 109.5
H16E C16B H16F 109.5
C13 C17 C17A 109.0(2)
C13 C17 C17B 112.2(2)
C17A C17 C17B 110.1(2)
C13 C17 H17 108.5
C17A C17 H17 108.5
C17B C17 H17 108.5
C17 C17A H17A 109.5
C17 C17A H17B 109.5
H17A C17A H17B 109.5
C17 C17A H17C 109.5
H17A C17A H17C 109.5
H17B C17A H17C 109.5
C17 C17B H17D 109.5
C17 C17B H17E 109.5
H17D C17B H17E 109.5
C17 C17B H17F 109.5
H17D C17B H17F 109.5
H17E C17B H17F 109.5
N32 C33 C34 110.35(19)
N32 C33 C37 122.34(19)
C34 C33 C37 127.2(2)
C35 C34 C33 106.0(2)
C35 C34 H34 127.0
C33 C34 H34 127.0
N31 C35 C34 107.60(19)
N31 C35 C36 124.3(2)
C34 C35 C36 128.0(2)
C35 C36 C36A 109.7(2)
C35 C36 C36B 111.4(2)
C36A C36 C36B 110.8(2)
C35 C36 H36 108.3
C36A C36 H36 108.3
C36B C36 H36 108.3
C36 C36A H36A 109.5
C36 C36A H36B 109.5
H36A C36A H36B 109.5
C36 C36A H36C 109.5
H36A C36A H36C 109.5
H36B C36A H36C 109.5
C36 C36B H36D 109.5
C36 C36B H36E 109.5
H36D C36B H36E 109.5
C36 C36B H36F 109.5
H36D C36B H36F 109.5
H36E C36B H36F 109.5
C33 C37 C37B 111.8(2)
C33 C37 C37A 108.95(19)
C37B C37 C37A 109.8(2)
C33 C37 H37 108.8
C37B C37 H37 108.8
C37A C37 H37 108.8
C37 C37A H37A 109.5
C37 C37A H37B 109.5
H37A C37A H37B 109.5
C37 C37A H37C 109.5
H37A C37A H37C 109.5
H37B C37A H37C 109.5
C37 C37B H37D 109.5
C37 C37B H37E 109.5
H37D C37B H37E 109.5
C37 C37B H37F 109.5
H37D C37B H37F 109.5
H37E C37B H37F 109.5
N12' C13' C14' 110.5(2)
N12' C13' C17' 123.0(2)
C14' C13' C17' 126.4(2)
C15' C14' C13' 105.9(2)
C15' C14' H14' 127.1
C13' C14' H14' 127.1
N11' C15' C14' 107.7(2)
N11' C15' C16' 123.8(2)
C14' C15' C16' 128.0(2)
C15' C16' C18A 109.4(2)
C15' C16' C18B 110.5(3)
C18A C16' C18B 110.8(2)
C15' C16' H16' 108.7
C18A C16' H16' 108.7
C18B C16' H16' 108.7
C13' C17' C19B 111.1(2)
C13' C17' C19A 109.7(2)
C19B C17' C19A 109.3(2)
C13' C17' H17' 108.9
C19B C17' H17' 108.9
C19A C17' H17' 108.9
C16' C18A H18A 109.5
C16' C18A H18B 109.5
H18A C18A H18B 109.5
C16' C18A H18C 109.5
H18A C18A H18C 109.5
H18B C18A H18C 109.5
C16' C18B H18D 109.5
C16' C18B H18E 109.5
H18D C18B H18E 109.5
C16' C18B H18F 109.5
H18D C18B H18F 109.5
H18E C18B H18F 109.5
C17' C19A H19A 109.5
C17' C19A H19B 109.5
H19A C19A H19B 109.5
C17' C19A H19C 109.5
H19A C19A H19C 109.5
H19B C19A H19C 109.5
C17' C19B H19D 109.5
C17' C19B H19E 109.5
H19D C19B H19E 109.5
C17' C19B H19F 109.5
H19D C19B H19F 109.5
H19E C19B H19F 109.5
N22' C23' C24' 110.46(19)
N22' C23' C27' 123.03(19)
C24' C23' C27' 126.5(2)
C25' C24' C23' 105.90(19)
C25' C24' H24' 127.0
C23' C24' H24' 127.0
N21' C25' C24' 107.58(19)
N21' C25' C26' 123.2(2)
C24' C25' C26' 129.1(2)
C25' C26' C28A 111.0(2)
C25' C26' C28B 110.79(19)
C28A C26' C28B 110.5(2)
C25' C26' H26' 108.1
C28A C26' H26' 108.1
C28B C26' H26' 108.1
C23' C27' C29A 111.19(19)
C23' C27' C29B 110.56(18)
C29A C27' C29B 109.58(19)
C23' C27' H27' 108.5
C29A C27' H27' 108.5
C29B C27' H27' 108.5
C26' C28A H28A 109.5
C26' C28A H28B 109.5
H28A C28A H28B 109.5
C26' C28A H28C 109.5
H28A C28A H28C 109.5
H28B C28A H28C 109.5
C26' C28B H28D 109.5
C26' C28B H28E 109.5
H28D C28B H28E 109.5
C26' C28B H28F 109.5
H28D C28B H28F 109.5
H28E C28B H28F 109.5
C27' C29A H29A 109.5
C27' C29A H29B 109.5
H29A C29A H29B 109.5
C27' C29A H29C 109.5
H29A C29A H29C 109.5
H29B C29A H29C 109.5
C27' C29B H29D 109.5
C27' C29B H29E 109.5
H29D C29B H29E 109.5
C27' C29B H29F 109.5
H29D C29B H29F 109.5
H29E C29B H29F 109.5
N32' C33' C34' 110.4(2)
N32' C33' C37' 120.62(19)
C34' C33' C37' 128.6(2)
C35' C34' C33' 105.7(2)
C35' C34' H34' 127.1
C33' C34' H34' 127.1
N31' C35' C34' 107.9(2)
N31' C35' C36' 122.8(2)
C34' C35' C36' 129.3(2)
C35' C36' C38B 111.1(2)
C35' C36' C38A 110.4(2)
C38B C36' C38A 111.7(2)
C35' C36' H36' 107.8
C38B C36' H36' 107.8
C38A C36' H36' 107.8
C33' C37' C39B 113.32(19)
C33' C37' C39A 108.75(19)
C39B C37' C39A 109.7(2)
C33' C37' H37' 108.3
C39B C37' H37' 108.3
C39A C37' H37' 108.3
C36' C38A H38A 109.5
C36' C38A H38B 109.5
H38A C38A H38B 109.5
C36' C38A H38C 109.5
H38A C38A H38C 109.5
H38B C38A H38C 109.5
C36' C38B H38D 109.5
C36' C38B H38E 109.5
H38D C38B H38E 109.5
C36' C38B H38F 109.5
H38D C38B H38F 109.5
H38E C38B H38F 109.5
C37' C39A H39A 109.5
C37' C39A H39B 109.5
H39A C39A H39B 109.5
C37' C39A H39C 109.5
H39A C39A H39C 109.5
H39B C39A H39C 109.5
C37' C39B H39D 109.5
C37' C39B H39E 109.5
H39D C39B H39E 109.5
C37' C39B H39F 109.5
H39D C39B H39F 109.5
H39E C39B H39F 109.5
N42' C43' C44' 110.26(18)
N42' C43' C47' 121.10(18)
C44' C43' C47' 128.62(19)
C45' C44' C43' 106.04(19)
C45' C44' H44' 127.0
C43' C44' H44' 127.0
N41' C45' C44' 107.85(19)
N41' C45' C46' 123.76(19)
C44' C45' C46' 128.3(2)
C45' C46' C48A 110.2(2)
C45' C46' C48B 111.5(2)
C48A C46' C48B 112.0(3)
C45' C46' H46' 107.7
C48A C46' H46' 107.7
C48B C46' H46' 107.7
C43' C47' C49A 112.21(19)
C43' C47' C49B 110.53(18)
C49A C47' C49B 110.34(19)
C43' C47' H47' 107.9
C49A C47' H47' 107.9
C49B C47' H47' 107.9
C46' C48A H48A 109.5
C46' C48A H48B 109.5
H48A C48A H48B 109.5
C46' C48A H48C 109.5
H48A C48A H48C 109.5
H48B C48A H48C 109.5
C46' C48B H48D 109.5
C46' C48B H48E 109.5
H48D C48B H48E 109.5
C46' C48B H48F 109.5
H48D C48B H48F 109.5
H48E C48B H48F 109.5
C47' C49A H49A 109.5
C47' C49A H49B 109.5
H49A C49A H49B 109.5
C47' C49A H49C 109.5
H49A C49A H49C 109.5
H49B C49A H49C 109.5
C47' C49B H49D 109.5
C47' C49B H49E 109.5
H49D C49B H49E 109.5
C47' C49B H49F 109.5
H49D C49B H49F 109.5
H49E C49B H49F 109.5
N52' C53' C54' 110.5(2)
N52' C53' C57' 123.5(2)
C54' C53' C57' 126.1(2)
C55' C54' C53' 106.1(2)
C55' C54' H54' 127.0
C53' C54' H54' 127.0
N51' C55' C54' 107.54(19)
N51' C55' C56' 124.1(2)
C54' C55' C56' 128.3(2)
C55' C56' C58A 110.56(19)
C55' C56' C58B 110.5(2)
C58A C56' C58B 110.8(2)
C55' C56' H56' 108.3
C58A C56' H56' 108.3
C58B C56' H56' 108.3
C53' C57' C59A 110.5(2)
C53' C57' C59B 109.7(2)
C59A C57' C59B 110.2(2)
C53' C57' H57' 108.8
C59A C57' H57' 108.8
C59B C57' H57' 108.8
C56' C58A H58A 109.5
C56' C58A H58B 109.5
H58A C58A H58B 109.5
C56' C58A H58C 109.5
H58A C58A H58C 109.5
H58B C58A H58C 109.5
C56' C58B H58D 109.5
C56' C58B H58E 109.5
H58D C58B H58E 109.5
C56' C58B H58F 109.5
H58D C58B H58F 109.5
H58E C58B H58F 109.5
C57' C59A H59A 109.5
C57' C59A H59B 109.5
H59A C59A H59B 109.5
C57' C59A H59C 109.5
H59A C59A H59C 109.5
H59B C59A H59C 109.5
C57' C59B H59D 109.5
C57' C59B H59E 109.5
H59D C59B H59E 109.5
C57' C59B H59F 109.5
H59D C59B H59F 109.5
H59E C59B H59F 109.5
N62' C63' C64' 110.29(19)
N62' C63' C67' 122.31(19)
C64' C63' C67' 127.4(2)
C65' C64' C63' 105.93(19)
C65' C64' H64' 127.0
C63' C64' H64' 127.0
N61' C65' C64' 107.41(19)
N61' C65' C66' 125.0(2)
C64' C65' C66' 127.5(2)
C65' C66' C68A 110.4(2)
C65' C66' C68B 110.9(2)
C68A C66' C68B 110.1(2)
C65' C66' H66' 108.4
C68A C66' H66' 108.4
C68B C66' H66' 108.4
C63' C67' C69A 112.5(2)
C63' C67' C69B 110.69(19)
C69A C67' C69B 109.7(2)
C63' C67' H67' 107.9
C69A C67' H67' 107.9
C69B C67' H67' 107.9
C66' C68A H68A 109.5
C66' C68A H68B 109.5
H68A C68A H68B 109.5
C66' C68A H68C 109.5
H68A C68A H68C 109.5
H68B C68A H68C 109.5
C66' C68B H68D 109.5
C66' C68B H68E 109.5
H68D C68B H68E 109.5
C66' C68B H68F 109.5
H68D C68B H68F 109.5
H68E C68B H68F 109.5
C67' C69A H69A 109.5
C67' C69A H69B 109.5
H69A C69A H69B 109.5
C67' C69A H69C 109.5
H69A C69A H69C 109.5
H69B C69A H69C 109.5
C67' C69B H69D 109.5
C67' C69B H69E 109.5
H69D C69B H69E 109.5
C67' C69B H69F 109.5
H69D C69B H69F 109.5
H69E C69B H69F 109.5
C111 C110 H11A 109.5
C111 C110 H11B 109.5
H11A C110 H11B 109.5
C111 C110 H11C 109.5
H11A C110 H11C 109.5
H11B C110 H11C 109.5
C112 C111 C110 114.6(7)
C112 C111 H11D 108.6
C110 C111 H11D 108.6
C112 C111 H11E 108.6
C110 C111 H11E 108.6
H11D C111 H11E 107.6
C111 C112 C113 114.2(7)
C111 C112 H11F 108.7
C113 C112 H11F 108.7
C111 C112 H11G 108.7
C113 C112 H11G 108.7
H11F C112 H11G 107.6
C114 C113 C112 127.2(10)
C114 C113 H11H 105.5
C112 C113 H11H 105.5
C114 C113 H11I 105.5
C112 C113 H11I 105.5
H11H C113 H11I 106.1
C113 C114 H11J 109.5
C113 C114 H11K 109.5
H11J C114 H11K 109.5
C113 C114 H11L 109.5
H11J C114 H11L 109.5
H11K C114 H11L 109.5
C211 C210 H21A 109.5
C211 C210 H21B 109.5
H21A C210 H21B 109.5
C211 C210 H21C 109.5
H21A C210 H21C 109.5
H21B C210 H21C 109.5
C210 C211 C212 109.9(13)
C210 C211 H21D 109.7
C212 C211 H21D 109.7
C210 C211 H21E 109.7
C212 C211 H21E 109.7
H21D C211 H21E 108.2
C211 C212 C213 106.8(11)
C211 C212 H21F 110.4
C213 C212 H21F 110.4
C211 C212 H21G 110.4
C213 C212 H21G 110.4
H21F C212 H21G 108.6
C214 C213 C212 128.7(11)
C214 C213 H21H 105.1
C212 C213 H21H 105.1
C214 C213 H21I 105.1
C212 C213 H21I 105.1
H21H C213 H21I 105.9
C213 C214 H21J 109.5
C213 C214 H21K 109.5
H21J C214 H21K 109.5
C213 C214 H21L 109.5
H21J C214 H21L 109.5
H21K C214 H21L 109.5
C116 C115 H11M 109.5
C116 C115 H11N 109.5
H11M C115 H11N 109.5
C116 C115 H11O 109.5
H11M C115 H11O 109.5
H11N C115 H11O 109.5
C117 C116 C115 116.1(3)
C117 C116 H11P 108.2
C115 C116 H11P 108.2
C117 C116 H11Q 108.2
C115 C116 H11Q 108.2
H11P C116 H11Q 107.4
C118 C117 C116 116.3(3)
C118 C117 H11R 108.2
C116 C117 H11R 108.2
C118 C117 H11S 108.2
C116 C117 H11S 108.2
H11R C117 H11S 107.4
C119 C118 C117 116.7(3)
C119 C118 H11T 108.1
C117 C118 H11T 108.1
C119 C118 H11U 108.1
C117 C118 H11U 108.1
H11T C118 H11U 107.3
C118 C119 H11V 109.5
C118 C119 H11W 109.5
H11V C119 H11W 109.5
C118 C119 H11$ 109.5
H11V C119 H11$ 109.5
H11W C119 H11$ 109.5

loop_
_geom_bond_atom_site_label_1
_geom_bond_atom_site_label_2
_geom_bond_distance
Yb1 N62 2.4776(18)
Yb1 N42 2.4870(17)
Yb1 N12 2.5279(18)
Yb1 N22 2.5297(18)
Yb1 N32 2.5500(18)
Yb1 N52 2.5889(18)
Yb2 N42' 2.4982(17)
Yb2 N62' 2.5021(17)
Yb2 N22' 2.5215(18)
Yb2 N12' 2.5248(18)
Yb2 N32' 2.5281(17)
Yb2 N52' 2.5396(18)
N51 C55 1.357(3)
N51 N52 1.385(2)
N51 B2 1.551(3)
N52 C53 1.336(3)
N41 C45 1.361(3)
N41 N42 1.378(2)
N41 B2 1.561(3)
N42 C43 1.339(3)
N61 C65 1.364(3)
N61 N62 1.380(2)
N61 B2 1.554(3)
N62 C63 1.336(3)
N21 C25 1.363(3)
N21 N22 1.382(2)
N21 B1 1.547(3)
N22 C23 1.346(3)
N11 C15 1.361(3)
N11 N12 1.378(2)
N11 B1 1.555(3)
N12 C13 1.340(3)
N31 C35 1.359(3)
N31 N32 1.380(2)
N31 B1 1.550(3)
N32 C33 1.336(3)
N11' C15' 1.358(3)
N11' N12' 1.382(3)
N11' B3 1.548(3)
N12' C13' 1.337(3)
N21' C25' 1.362(3)
N21' N22' 1.383(2)
N21' B3 1.539(3)
N22' C23' 1.334(3)
N31' C35' 1.358(3)
N31' N32' 1.380(2)
N31' B3 1.551(3)
N32' C33' 1.333(3)
N41' C45' 1.362(3)
N41' N42' 1.381(2)
N41' B4 1.552(3)
N42' C43' 1.339(3)
N51' C55' 1.361(3)
N51' N52' 1.381(2)
N51' B4 1.546(3)
N52' C53' 1.336(3)
N61' C65' 1.354(3)
N61' N62' 1.383(2)
N61' B4 1.550(3)
N62' C63' 1.336(3)
B2 H2L 1.11(2)
B1 H1L 1.07(2)
B3 H3L 1.07(2)
B4 H4L 1.14(2)
C53 C54 1.399(3)
C53 C57 1.500(3)
C54 C55 1.380(3)
C54 H54 0.9500
C55 C56 1.504(3)
C56 C56B 1.519(3)
C56 C56A 1.530(3)
C56 H56 1.0000
C56A H56A 0.9800
C56A H56B 0.9800
C56A H56C 0.9800
C56B H56D 0.9800
C56B H56E 0.9800
C56B H56F 0.9800
C57 C57B 1.532(3)
C57 C57A 1.533(3)
C57 H57 1.0000
C57A H57A 0.9800
C57A H57B 0.9800
C57A H57C 0.9800
C57B H57D 0.9800
C57B H57E 0.9800
C57B H57F 0.9800
C43 C44 1.396(3)
C43 C47 1.504(3)
C44 C45 1.376(3)
C44 H44 0.9500
C45 C46 1.505(3)
C46 C46B 1.517(4)
C46 C46A 1.535(4)
C46 H46 1.0000
C46A H46A 0.9800
C46A H46B 0.9800
C46A H46C 0.9800
C46B H46D 0.9800
C46B H46E 0.9800
C46B H46F 0.9800
C47 C47A 1.518(4)
C47 C47B 1.522(4)
C47 H47 1.0000
C47A H47A 0.9800
C47A H47B 0.9800
C47A H47C 0.9800
C47B H47D 0.9800
C47B H47E 0.9800
C47B H47F 0.9800
C63 C64 1.397(3)
C63 C67 1.504(3)
C64 C65 1.376(3)
C64 H64 0.9500
C65 C66 1.504(3)
C66 C66A 1.529(3)
C66 C66B 1.532(4)
C66 H66 1.0000
C66A H66A 0.9800
C66A H66B 0.9800
C66A H66C 0.9800
C66B H66D 0.9800
C66B H66E 0.9800
C66B H66F 0.9800
C67 C67A 1.521(4)
C67 C67B 1.522(4)
C67 H67 1.0000
C67A H67A 0.9800
C67A H67B 0.9800
C67A H67C 0.9800
C67B H67D 0.9800
C67B H67E 0.9800
C67B H67F 0.9800
C23 C24 1.402(3)
C23 C27 1.503(3)
C24 C25 1.375(3)
C24 H24 0.9500
C25 C26 1.507(3)
C26 C26B 1.527(3)
C26 C26A 1.531(4)
C26 H26 1.0000
C26A H26A 0.9800
C26A H26B 0.9800
C26A H26C 0.9800
C26B H26D 0.9800
C26B H26E 0.9800
C26B H26F 0.9800
C27 C27A 1.528(3)
C27 C27B 1.531(3)
C27 H27 1.0000
C27A H27A 0.9800
C27A H27B 0.9800
C27A H27C 0.9800
C27B H27D 0.9800
C27B H27E 0.9800
C27B H27F 0.9800
C13 C14 1.394(3)
C13 C17 1.501(3)
C14 C15 1.382(3)
C14 H14 0.9500
C15 C16 1.504(3)
C16 C16B 1.525(3)
C16 C16A 1.527(3)
C16 H16 1.0000
C16A H16A 0.9800
C16A H16B 0.9800
C16A H16C 0.9800
C16B H16D 0.9800
C16B H16E 0.9800
C16B H16F 0.9800
C17 C17A 1.512(4)
C17 C17B 1.525(4)
C17 H17 1.0000
C17A H17A 0.9800
C17A H17B 0.9800
C17A H17C 0.9800
C17B H17D 0.9800
C17B H17E 0.9800
C17B H17F 0.9800
C33 C34 1.400(3)
C33 C37 1.500(3)
C34 C35 1.374(3)
C34 H34 0.9500
C35 C36 1.507(3)
C36 C36A 1.531(3)
C36 C36B 1.535(4)
C36 H36 1.0000
C36A H36A 0.9800
C36A H36B 0.9800
C36A H36C 0.9800
C36B H36D 0.9800
C36B H36E 0.9800
C36B H36F 0.9800
C37 C37B 1.529(3)
C37 C37A 1.532(3)
C37 H37 1.0000
C37A H37A 0.9800
C37A H37B 0.9800
C37A H37C 0.9800
C37B H37D 0.9800
C37B H37E 0.9800
C37B H37F 0.9800
C13' C14' 1.395(3)
C13' C17' 1.497(3)
C14' C15' 1.378(3)
C14' H14' 0.9500
C15' C16' 1.503(3)
C16' C18A 1.518(4)
C16' C18B 1.535(4)
C16' H16' 1.0000
C17' C19B 1.530(4)
C17' C19A 1.533(4)
C17' H17' 1.0000
C18A H18A 0.9800
C18A H18B 0.9800
C18A H18C 0.9800
C18B H18D 0.9800
C18B H18E 0.9800
C18B H18F 0.9800
C19A H19A 0.9800
C19A H19B 0.9800
C19A H19C 0.9800
C19B H19D 0.9800
C19B H19E 0.9800
C19B H19F 0.9800
C23' C24' 1.401(3)
C23' C27' 1.506(3)
C24' C25' 1.377(3)
C24' H24' 0.9500
C25' C26' 1.508(3)
C26' C28A 1.527(3)
C26' C28B 1.532(3)
C26' H26' 1.0000
C27' C29A 1.526(3)
C27' C29B 1.533(3)
C27' H27' 1.0000
C28A H28A 0.9800
C28A H28B 0.9800
C28A H28C 0.9800
C28B H28D 0.9800
C28B H28E 0.9800
C28B H28F 0.9800
C29A H29A 0.9800
C29A H29B 0.9800
C29A H29C 0.9800
C29B H29D 0.9800
C29B H29E 0.9800
C29B H29F 0.9800
C33' C34' 1.399(3)
C33' C37' 1.503(3)
C34' C35' 1.375(3)
C34' H34' 0.9500
C35' C36' 1.508(3)
C36' C38B 1.533(4)
C36' C38A 1.538(4)
C36' H36' 1.0000
C37' C39B 1.525(3)
C37' C39A 1.533(3)
C37' H37' 1.0000
C38A H38A 0.9800
C38A H38B 0.9800
C38A H38C 0.9800
C38B H38D 0.9800
C38B H38E 0.9800
C38B H38F 0.9800
C39A H39A 0.9800
C39A H39B 0.9800
C39A H39C 0.9800
C39B H39D 0.9800
C39B H39E 0.9800
C39B H39F 0.9800
C43' C44' 1.397(3)
C43' C47' 1.506(3)
C44' C45' 1.373(3)
C44' H44' 0.9500
C45' C46' 1.508(3)
C46' C48A 1.511(4)
C46' C48B 1.517(3)
C46' H46' 1.0000
C47' C49A 1.529(3)
C47' C49B 1.530(3)
C47' H47' 1.0000
C48A H48A 0.9800
C48A H48B 0.9800
C48A H48C 0.9800
C48B H48D 0.9800
C48B H48E 0.9800
C48B H48F 0.9800
C49A H49A 0.9800
C49A H49B 0.9800
C49A H49C 0.9800
C49B H49D 0.9800
C49B H49E 0.9800
C49B H49F 0.9800
C53' C54' 1.398(3)
C53' C57' 1.497(3)
C54' C55' 1.371(3)
C54' H54' 0.9500
C55' C56' 1.501(3)
C56' C58A 1.528(3)
C56' C58B 1.528(3)
C56' H56' 1.0000
C57' C59A 1.531(3)
C57' C59B 1.532(3)
C57' H57' 1.0000
C58A H58A 0.9800
C58A H58B 0.9800
C58A H58C 0.9800
C58B H58D 0.9800
C58B H58E 0.9800
C58B H58F 0.9800
C59A H59A 0.9800
C59A H59B 0.9800
C59A H59C 0.9800
C59B H59D 0.9800
C59B H59E 0.9800
C59B H59F 0.9800
C63' C64' 1.397(3)
C63' C67' 1.506(3)
C64' C65' 1.387(3)
C64' H64' 0.9500
C65' C66' 1.507(3)
C66' C68A 1.522(4)
C66' C68B 1.523(4)
C66' H66' 1.0000
C67' C69A 1.522(4)
C67' C69B 1.530(3)
C67' H67' 1.0000
C68A H68A 0.9800
C68A H68B 0.9800
C68A H68C 0.9800
C68B H68D 0.9800
C68B H68E 0.9800
C68B H68F 0.9800
C69A H69A 0.9800
C69A H69B 0.9800
C69A H69C 0.9800
C69B H69D 0.9800
C69B H69E 0.9800
C69B H69F 0.9800
C110 C111 1.563(14)
C110 H11A 0.9800
C110 H11B 0.9800
C110 H11C 0.9800
C111 C112 1.473(12)
C111 H11D 0.9900
C111 H11E 0.9900
C112 C113 1.489(11)
C112 H11F 0.9900
C112 H11G 0.9900
C113 C114 1.192(13)
C113 H11H 0.9900
C113 H11I 0.9900
C114 H11J 0.9800
C114 H11K 0.9800
C114 H11L 0.9800
C210 C211 1.43(3)
C210 H21A 0.9800
C210 H21B 0.9800
C210 H21C 0.9800
C211 C212 1.529(18)
C211 H21D 0.9900
C211 H21E 0.9900
C212 C213 1.609(19)
C212 H21F 0.9900
C212 H21G 0.9900
C213 C214 1.402(15)
C213 H21H 0.9900
C213 H21I 0.9900
C214 H21J 0.9800
C214 H21K 0.9800
C214 H21L 0.9800
C115 C116 1.503(5)
C115 H11M 0.9800
C115 H11N 0.9800
C115 H11O 0.9800
C116 C117 1.498(4)
C116 H11P 0.9900
C116 H11Q 0.9900
C117 C118 1.497(4)
C117 H11R 0.9900
C117 H11S 0.9900
C118 C119 1.481(5)
C118 H11T 0.9900
C118 H11U 0.9900
C119 H11V 0.9800
C119 H11W 0.9800
C119 H11$ 0.9800

loop_
_geom_torsion_atom_site_label_1
_geom_torsion_atom_site_label_2
_geom_torsion_atom_site_label_3
_geom_torsion_atom_site_label_4
_geom_torsion
C55 N51 N52 C53 -0.9(2)
B2 N51 N52 C53 178.5(2)
C55 N51 N52 Yb1 178.24(14)
B2 N51 N52 Yb1 -2.4(2)
N62 Yb1 N52 C53 -133.3(2)
N42 Yb1 N52 C53 136.3(2)
N12 Yb1 N52 C53 -41.5(2)
N22 Yb1 N52 C53 -172.0(2)
N32 Yb1 N52 C53 43.6(3)
N62 Yb1 N52 N51 48.01(14)
N42 Yb1 N52 N51 -42.37(14)
N12 Yb1 N52 N51 139.78(13)
N22 Yb1 N52 N51 9.3(2)
N32 Yb1 N52 N51 -135.07(13)
C45 N41 N42 C43 0.4(2)
B2 N41 N42 C43 171.9(2)
C45 N41 N42 Yb1 179.54(14)
B2 N41 N42 Yb1 -9.0(2)
N62 Yb1 N42 C43 153.5(2)
N12 Yb1 N42 C43 40.0(4)
N22 Yb1 N42 C43 69.7(2)
N32 Yb1 N42 C43 -11.7(2)
N52 Yb1 N42 C43 -132.6(2)
N62 Yb1 N42 N41 -25.33(15)
N12 Yb1 N42 N41 -138.9(2)
N22 Yb1 N42 N41 -109.15(15)
N32 Yb1 N42 N41 169.48(14)
N52 Yb1 N42 N41 48.55(14)
C65 N61 N62 C63 -0.1(2)
B2 N61 N62 C63 -174.50(18)
C65 N61 N62 Yb1 -163.55(13)
B2 N61 N62 Yb1 22.0(2)
N42 Yb1 N62 C63 -138.7(2)
N12 Yb1 N62 C63 27.5(2)
N22 Yb1 N62 C63 -53.2(2)
N32 Yb1 N62 C63 -25.9(3)
N52 Yb1 N62 C63 144.5(2)
N42 Yb1 N62 N61 18.83(13)
N12 Yb1 N62 N61 -174.88(13)
N22 Yb1 N62 N61 104.41(14)
N32 Yb1 N62 N61 131.7(2)
N52 Yb1 N62 N61 -57.92(13)
C25 N21 N22 C23 -0.4(2)
B1 N21 N22 C23 172.62(19)
C25 N21 N22 Yb1 166.19(13)
B1 N21 N22 Yb1 -20.8(2)
N62 Yb1 N22 C23 -51.5(2)
N42 Yb1 N22 C23 35.5(2)
N12 Yb1 N22 C23 -151.8(2)
N32 Yb1 N22 C23 135.8(2)
N52 Yb1 N22 C23 -14.3(3)
N62 Yb1 N22 N21 147.37(14)
N42 Yb1 N22 N21 -125.61(14)
N12 Yb1 N22 N21 47.04(13)
N32 Yb1 N22 N21 -25.37(13)
N52 Yb1 N22 N21 -175.49(12)
C15 N11 N12 C13 -0.9(2)
B1 N11 N12 C13 168.35(18)
C15 N11 N12 Yb1 158.61(14)
B1 N11 N12 Yb1 -32.2(2)
N62 Yb1 N12 C13 48.5(2)
N42 Yb1 N12 C13 160.5(2)
N22 Yb1 N12 C13 130.6(2)
N32 Yb1 N12 C13 -144.9(2)
N52 Yb1 N12 C13 -27.7(2)
N62 Yb1 N12 N11 -102.69(14)
N42 Yb1 N12 N11 9.4(3)
N22 Yb1 N12 N11 -20.61(13)
N32 Yb1 N12 N11 63.92(13)
N52 Yb1 N12 N11 -178.88(12)
C35 N31 N32 C33 -0.1(2)
B1 N31 N32 C33 -172.79(18)
C35 N31 N32 Yb1 167.20(13)
B1 N31 N32 Yb1 -5.5(2)
N62 Yb1 N32 C33 174.0(2)
N42 Yb1 N32 C33 -74.9(2)
N12 Yb1 N32 C33 117.3(2)
N22 Yb1 N32 C33 -158.7(2)
N52 Yb1 N32 C33 4.8(2)
N62 Yb1 N32 N31 11.4(3)
N42 Yb1 N32 N31 122.60(13)
N12 Yb1 N32 N31 -45.23(13)
N22 Yb1 N32 N31 38.78(13)
N52 Yb1 N32 N31 -157.68(12)
C15' N11' N12' C13' -0.3(2)
B3 N11' N12' C13' 172.0(2)
C15' N11' N12' Yb2 -169.01(14)
B3 N11' N12' Yb2 3.3(2)
N42' Yb2 N12' C13' -157.9(3)
N62' Yb2 N12' C13' 74.6(2)
N22' Yb2 N12' C13' 159.8(2)
N32' Yb2 N12' C13' -117.7(2)
N52' Yb2 N12' C13' -4.7(2)
N42' Yb2 N12' N11' 6.3(4)
N62' Yb2 N12' N11' -121.15(14)
N22' Yb2 N12' N11' -35.97(14)
N32' Yb2 N12' N11' 46.52(14)
N52' Yb2 N12' N11' 159.54(13)
C25' N21' N22' C23' 0.3(2)
B3 N21' N22' C23' -171.59(18)
C25' N21' N22' Yb2 -164.17(13)
B3 N21' N22' Yb2 23.9(2)
N42' Yb2 N22' C23' 51.7(2)
N62' Yb2 N22' C23' -36.8(2)
N12' Yb2 N22' C23' -135.5(2)
N32' Yb2 N22' C23' 152.2(2)
N52' Yb2 N22' C23' 10.6(3)
N42' Yb2 N22' N21' -150.31(13)
N62' Yb2 N22' N21' 121.22(13)
N12' Yb2 N22' N21' 22.47(13)
N32' Yb2 N22' N21' -49.79(13)
N52' Yb2 N22' N21' 168.58(13)
C35' N31' N32' C33' 1.0(2)
B3 N31' N32' C33' -164.82(19)
C35' N31' N32' Yb2 -163.85(14)
B3 N31' N32' Yb2 30.3(2)
N42' Yb2 N32' C33' -49.5(2)
N62' Yb2 N32' C33' -171.0(2)
N22' Yb2 N32' C33' -135.7(2)
N12' Yb2 N32' C33' 137.5(2)
N52' Yb2 N32' C33' 26.7(2)
N42' Yb2 N32' N31' 108.89(14)
N62' Yb2 N32' N31' -12.6(3)
N22' Yb2 N32' N31' 22.65(13)
N12' Yb2 N32' N31' -64.08(13)
N52' Yb2 N32' N31' -174.94(12)
C45' N41' N42' C43' -0.7(2)
B4 N41' N42' C43' 170.18(18)
C45' N41' N42' Yb2 161.17(14)
B4 N41' N42' Yb2 -28.0(2)
N62' Yb2 N42' C43' 139.8(2)
N22' Yb2 N42' C43' 53.6(2)
N12' Yb2 N42' C43' 11.6(5)
N32' Yb2 N42' C43' -26.9(2)
N52' Yb2 N42' C43' -143.5(2)
N62' Yb2 N42' N41' -14.57(14)
N22' Yb2 N42' N41' -100.73(14)
N12' Yb2 N42' N41' -142.8(3)
N32' Yb2 N42' N41' 178.76(13)
N52' Yb2 N42' N41' 62.13(13)
C55' N51' N52' C53' 0.4(2)
B4 N51' N52' C53' -178.84(18)
C55' N51' N52' Yb2 179.12(13)
B4 N51' N52' Yb2 -0.1(2)
N42' Yb2 N52' C53' 130.3(2)
N62' Yb2 N52' C53' -137.4(2)
N22' Yb2 N52' C53' 173.64(19)
N12' Yb2 N52' C53' -44.7(2)
N32' Yb2 N52' C53' 37.7(2)
N42' Yb2 N52' N51' -47.86(13)
N62' Yb2 N52' N51' 44.42(13)
N22' Yb2 N52' N51' -4.5(2)
N12' Yb2 N52' N51' 137.18(13)
N32' Yb2 N52' N51' -140.40(13)
C65' N61' N62' C63' 0.1(2)
B4 N61' N62' C63' -172.92(18)
C65' N61' N62' Yb2 -175.45(13)
B4 N61' N62' Yb2 11.5(2)
N42' Yb2 N62' C63' -151.0(2)
N22' Yb2 N62' C63' -63.0(2)
N12' Yb2 N62' C63' 20.5(2)
N32' Yb2 N62' C63' -28.2(4)
N52' Yb2 N62' C63' 135.9(2)
N42' Yb2 N62' N61' 22.66(14)
N22' Yb2 N62' N61' 110.67(14)
N12' Yb2 N62' N61' -165.86(13)
N32' Yb2 N62' N61' 145.52(19)
N52' Yb2 N62' N61' -50.41(13)
C55 N51 B2 N61 118.7(2)
N52 N51 B2 N61 -60.6(3)
C55 N51 B2 N41 -114.5(2)
N52 N51 B2 N41 66.3(2)
C65 N61 B2 N51 -123.7(2)
N62 N61 B2 N51 49.6(2)
C65 N61 B2 N41 112.1(2)
N62 N61 B2 N41 -74.6(2)
C45 N41 B2 N51 109.9(2)
N42 N41 B2 N51 -59.8(2)
C45 N41 B2 N61 -125.4(2)
N42 N41 B2 N61 64.9(3)
C25 N21 B1 N31 -110.6(2)
N22 N21 B1 N31 77.7(2)
C25 N21 B1 N11 125.5(2)
N22 N21 B1 N11 -46.2(3)
C35 N31 B1 N21 129.9(2)
N32 N31 B1 N21 -58.8(2)
C35 N31 B1 N11 -104.7(2)
N32 N31 B1 N11 66.6(2)
C15 N11 B1 N21 -109.5(2)
N12 N11 B1 N21 83.3(2)
C15 N11 B1 N31 124.4(2)
N12 N11 B1 N31 -42.8(2)
C25' N21' B3 N11' 110.6(2)
N22' N21' B3 N11' -79.0(2)
C25' N21' B3 N31' -125.4(2)
N22' N21' B3 N31' 45.0(3)
C15' N11' B3 N21' -129.4(2)
N12' N11' B3 N21' 59.7(3)
C15' N11' B3 N31' 104.7(2)
N12' N11' B3 N31' -66.2(2)
C35' N31' B3 N21' 114.8(2)
N32' N31' B3 N21' -82.2(2)
C35' N31' B3 N11' -118.9(2)
N32' N31' B3 N11' 44.1(2)
C55' N51' B4 N61' 116.7(2)
N52' N51' B4 N61' -64.3(2)
C55' N51' B4 N41' -116.4(2)
N52' N51' B4 N41' 62.7(2)
C65' N61' B4 N51' -114.8(2)
N62' N61' B4 N51' 56.9(2)
C65' N61' B4 N41' 120.0(2)
N62' N61' B4 N41' -68.3(2)
C45' N41' B4 N51' 124.1(2)
N42' N41' B4 N51' -44.9(3)
C45' N41' B4 N61' -110.5(2)
N42' N41' B4 N61' 80.5(2)
N51 N52 C53 C54 0.6(3)
Yb1 N52 C53 C54 -178.17(17)
N51 N52 C53 C57 -178.0(2)
Yb1 N52 C53 C57 3.2(4)
N52 C53 C54 C55 -0.1(3)
C57 C53 C54 C55 178.4(2)
N52 N51 C55 C54 0.8(3)
B2 N51 C55 C54 -178.5(2)
N52 N51 C55 C56 179.0(2)
B2 N51 C55 C56 -0.3(3)
C53 C54 C55 N51 -0.4(3)
C53 C54 C55 C56 -178.5(2)
N51 C55 C56 C56B -87.1(3)
C54 C55 C56 C56B 90.7(3)
N51 C55 C56 C56A 149.6(2)
C54 C55 C56 C56A -32.6(3)
N52 C53 C57 C57B -125.1(2)
C54 C53 C57 C57B 56.5(3)
N52 C53 C57 C57A 113.6(2)
C54 C53 C57 C57A -64.8(3)
N41 N42 C43 C44 -0.2(3)
Yb1 N42 C43 C44 -179.18(17)
N41 N42 C43 C47 -180.0(2)
Yb1 N42 C43 C47 1.1(4)
N42 C43 C44 C45 0.0(3)
C47 C43 C44 C45 179.7(2)
N42 N41 C45 C44 -0.4(3)
B2 N41 C45 C44 -171.1(2)
N42 N41 C45 C46 176.2(2)
B2 N41 C45 C46 5.5(4)
C43 C44 C45 N41 0.3(3)
C43 C44 C45 C46 -176.3(3)
N41 C45 C46 C46B -104.8(3)
C44 C45 C46 C46B 71.2(3)
N41 C45 C46 C46A 132.7(3)
C44 C45 C46 C46A -51.3(4)
N42 C43 C47 C47A -92.9(3)
C44 C43 C47 C47A 87.3(3)
N42 C43 C47 C47B 143.5(2)
C44 C43 C47 C47B -36.2(4)
N61 N62 C63 C64 -0.1(2)
Yb1 N62 C63 C64 158.94(16)
N61 N62 C63 C67 178.17(19)
Yb1 N62 C63 C67 -22.8(3)
N62 C63 C64 C65 0.2(3)
C67 C63 C64 C65 -177.9(2)
N62 N61 C65 C64 0.2(2)
B2 N61 C65 C64 174.3(2)
N62 N61 C65 C66 179.55(19)
B2 N61 C65 C66 -6.4(3)
C63 C64 C65 N61 -0.3(2)
C63 C64 C65 C66 -179.6(2)
N61 C65 C66 C66A -73.5(3)
C64 C65 C66 C66A 105.7(3)
N61 C65 C66 C66B 163.5(2)
C64 C65 C66 C66B -17.3(3)
N62 C63 C67 C67A 109.9(3)
C64 C63 C67 C67A -72.2(3)
N62 C63 C67 C67B -126.7(2)
C64 C63 C67 C67B 51.2(3)
N21 N22 C23 C24 0.2(2)
Yb1 N22 C23 C24 -162.13(16)
N21 N22 C23 C27 -179.5(2)
Yb1 N22 C23 C27 18.2(3)
N22 C23 C24 C25 0.1(3)
C27 C23 C24 C25 179.8(2)
N22 N21 C25 C24 0.5(2)
B1 N21 C25 C24 -172.0(2)
N22 N21 C25 C26 -174.9(2)
B1 N21 C25 C26 12.5(3)
C23 C24 C25 N21 -0.4(2)
C23 C24 C25 C26 174.7(2)
N21 C25 C26 C26B -162.1(2)
C24 C25 C26 C26B 23.5(3)
N21 C25 C26 C26A 74.9(3)
C24 C25 C26 C26A -99.6(3)
N22 C23 C27 C27A -115.0(2)
C24 C23 C27 C27A 65.4(3)
N22 C23 C27 C27B 123.5(2)
C24 C23 C27 C27B -56.1(3)
N11 N12 C13 C14 0.9(2)
Yb1 N12 C13 C14 -151.63(17)
N11 N12 C13 C17 -174.04(19)
Yb1 N12 C13 C17 33.4(3)
N12 C13 C14 C15 -0.6(3)
C17 C13 C14 C15 173.8(2)
N12 N11 C15 C14 0.5(2)
B1 N11 C15 C14 -168.0(2)
N12 N11 C15 C16 -178.8(2)
B1 N11 C15 C16 12.8(3)
C13 C14 C15 N11 0.1(3)
C13 C14 C15 C16 179.2(2)
N11 C15 C16 C16B -167.7(2)
C14 C15 C16 C16B 13.3(4)
N11 C15 C16 C16A 69.0(3)
C14 C15 C16 C16A -110.0(3)
N12 C13 C17 C17A 88.2(3)
C14 C13 C17 C17A -85.7(3)
N12 C13 C17 C17B -149.5(2)
C14 C13 C17 C17B 36.5(4)
N31 N32 C33 C34 -0.4(2)
Yb1 N32 C33 C34 -164.26(15)
N31 N32 C33 C37 175.29(19)
Yb1 N32 C33 C37 11.5(3)
N32 C33 C34 C35 0.8(3)
C37 C33 C34 C35 -174.7(2)
N32 N31 C35 C34 0.6(2)
B1 N31 C35 C34 172.7(2)
N32 N31 C35 C36 -175.51(19)
B1 N31 C35 C36 -3.4(3)
C33 C34 C35 N31 -0.8(2)
C33 C34 C35 C36 175.1(2)
N31 C35 C36 C36A 81.8(3)
C34 C35 C36 C36A -93.5(3)
N31 C35 C36 C36B -155.2(2)
C34 C35 C36 C36B 29.6(3)
N32 C33 C37 C37B 131.9(2)
C34 C33 C37 C37B -53.1(3)
N32 C33 C37 C37A -106.6(2)
C34 C33 C37 C37A 68.4(3)
N11' N12' C13' C14' 1.3(3)
Yb2 N12' C13' C14' 166.58(17)
N11' N12' C13' C17' -175.8(2)
Yb2 N12' C13' C17' -10.5(4)
N12' C13' C14' C15' -1.8(3)
C17' C13' C14' C15' 175.2(2)
N12' N11' C15' C14' -0.8(3)
B3 N11' C15' C14' -172.6(2)
N12' N11' C15' C16' 171.7(2)
B3 N11' C15' C16' -0.1(4)
C13' C14' C15' N11' 1.5(3)
C13' C14' C15' C16' -170.6(2)
N11' C15' C16' C18A -83.6(3)
C14' C15' C16' C18A 87.4(3)
N11' C15' C16' C18B 154.2(2)
C14' C15' C16' C18B -34.8(4)
N12' C13' C17' C19B -117.3(3)
C14' C13' C17' C19B 66.1(3)
N12' C13' C17' C19A 121.7(3)
C14' C13' C17' C19A -54.9(3)
N21' N22' C23' C24' -0.4(2)
Yb2 N22' C23' C24' 158.82(15)
N21' N22' C23' C27' 178.65(18)
Yb2 N22' C23' C27' -22.2(3)
N22' C23' C24' C25' 0.3(2)
C27' C23' C24' C25' -178.7(2)
N22' N21' C25' C24' -0.1(2)
B3 N21' C25' C24' 171.2(2)
N22' N21' C25' C26' 176.50(19)
B3 N21' C25' C26' -12.1(3)
C23' C24' C25' N21' -0.1(2)
C23' C24' C25' C26' -176.5(2)
N21' C25' C26' C28A 164.9(2)
C24' C25' C26' C28A -19.2(3)
N21' C25' C26' C28B -71.9(3)
C24' C25' C26' C28B 104.0(3)
N22' C23' C27' C29A 118.9(2)
C24' C23' C27' C29A -62.2(3)
N22' C23' C27' C29B -119.1(2)
C24' C23' C27' C29B 59.7(3)
N31' N32' C33' C34' -1.0(2)
Yb2 N32' C33' C34' 158.46(17)
N31' N32' C33' C37' 172.74(19)
Yb2 N32' C33' C37' -27.8(3)
N32' C33' C34' C35' 0.6(3)
C37' C33' C34' C35' -172.5(2)
N32' N31' C35' C34' -0.6(3)
B3 N31' C35' C34' 163.9(2)
N32' N31' C35' C36' 177.2(2)
B3 N31' C35' C36' -18.3(4)
C33' C34' C35' N31' 0.0(3)
C33' C34' C35' C36' -177.7(2)
N31' C35' C36' C38B 166.6(2)
C34' C35' C36' C38B -16.1(4)
N31' C35' C36' C38A -69.0(3)
C34' C35' C36' C38A 108.4(3)
N32' C33' C37' C39B 139.0(2)
C34' C33' C37' C39B -48.6(3)
N32' C33' C37' C39A -98.8(2)
C34' C33' C37' C39A 73.7(3)
N41' N42' C43' C44' 0.4(2)
Yb2 N42' C43' C44' -155.24(16)
N41' N42' C43' C47' -178.30(18)
Yb2 N42' C43' C47' 26.1(3)
N42' C43' C44' C45' 0.0(3)
C47' C43' C44' C45' 178.6(2)
N42' N41' C45' C44' 0.7(2)
B4 N41' C45' C44' -169.4(2)
N42' N41' C45' C46' -176.5(2)
B4 N41' C45' C46' 13.4(4)
C43' C44' C45' N41' -0.4(3)
C43' C44' C45' C46' 176.6(2)
N41' C45' C46' C48A 83.1(3)
C44' C45' C46' C48A -93.5(3)
N41' C45' C46' C48B -151.9(3)
C44' C45' C46' C48B 31.5(4)
N42' C43' C47' C49A -96.5(2)
C44' C43' C47' C49A 85.1(3)
N42' C43' C47' C49B 139.9(2)
C44' C43' C47' C49B -38.5(3)
N51' N52' C53' C54' -0.8(2)
Yb2 N52' C53' C54' -179.08(16)
N51' N52' C53' C57' 180.0(2)
Yb2 N52' C53' C57' 1.7(4)
N52' C53' C54' C55' 1.0(3)
C57' C53' C54' C55' -179.8(2)
N52' N51' C55' C54' 0.2(2)
B4 N51' C55' C54' 179.4(2)
N52' N51' C55' C56' -178.19(19)
B4 N51' C55' C56' 1.0(3)
C53' C54' C55' N51' -0.7(3)
C53' C54' C55' C56' 177.6(2)
N51' C55' C56' C58A 81.3(3)
C54' C55' C56' C58A -96.7(3)
N51' C55' C56' C58B -155.7(2)
C54' C55' C56' C58B 26.2(3)
N52' C53' C57' C59A -114.1(2)
C54' C53' C57' C59A 66.8(3)
N52' C53' C57' C59B 124.2(2)
C54' C53' C57' C59B -54.9(3)
N61' N62' C63' C64' -0.3(2)
Yb2 N62' C63' C64' 173.80(16)
N61' N62' C63' C67' 178.63(19)
Yb2 N62' C63' C67' -7.3(3)
N62' C63' C64' C65' 0.4(3)
C67' C63' C64' C65' -178.5(2)
N62' N61' C65' C64' 0.1(2)
B4 N61' C65' C64' 172.7(2)
N62' N61' C65' C66' -176.9(2)
B4 N61' C65' C66' -4.3(3)
C63' C64' C65' N61' -0.3(3)
C63' C64' C65' C66' 176.6(2)
N61' C65' C66' C68A 96.6(3)
C64' C65' C66' C68A -79.8(3)
N61' C65' C66' C68B -141.1(2)
C64' C65' C66' C68B 42.6(3)
N62' C63' C67' C69A 94.9(3)
C64' C63' C67' C69A -86.4(3)
N62' C63' C67' C69B -142.0(2)
C64' C63' C67' C69B 36.7(3)
C110 C111 C112 C113 -172.1(7)
C111 C112 C113 C114 174.5(11)
C210 C211 C212 C213 163.9(14)
C211 C212 C213 C214 179.9(11)
C115 C116 C117 C118 -177.7(3)
C116 C117 C118 C119 -171.7(3)
